data_7045497
loop_
_publ_author_name
'Holz, Julia'
'Ayerbe Garc\'ia, Marta'
'Frey, Wolfgang'
'Krupp, Felix'
'Peters, Ren\'e'

_publ_section_title
;
 Diastereoselective synthesis, structure and reactivity studies of
 ferrocenyloxazoline gold(i) and gold(ii) complexes.
;
_journal_issue 11
_journal_name_full 'Dalton transactions (Cambridge, England : 2003)'
_journal_page_first 3880
_journal_page_last 3905
_journal_paper_doi 10.1039/c8dt00109j
_journal_volume 47
_journal_year 2018
_chemical_absolute_configuration ad
_chemical_formula_moiety 'C42 H38 Au2 Cl2 Fe2 N2 O2, C H2 Cl2'
_chemical_formula_sum 'C43 H38 Au2 Cl4 Fe2 N2 O2'
_chemical_formula_weight 1262.19
_chemical_name_systematic
; 
 'IndFOMeAu(II)Cl' 
;
_space_group_IT_number 4
_space_group_name_Hall 'P 2yb'
_space_group_name_H-M_alt 'P 1 21 1'
_symmetry_cell_setting monoclinic
_symmetry_space_group_name_Hall 'P 2yb'
_symmetry_space_group_name_H-M 'P 1 21 1'
_atom_sites_solution_hydrogens geom
_atom_sites_solution_primary direct
_atom_sites_solution_secondary difmap
_audit_creation_method SHELXL-97
_audit_update_record
;
2017-11-30 deposited with the CCDC.
2018-02-01 downloaded from the CCDC.
;
_cell_angle_alpha 90.00
_cell_angle_beta 95.049(14)
_cell_angle_gamma 90.00
_cell_formula_units_Z 4
_cell_length_a 15.339(2)
_cell_length_b 9.3952(11)
_cell_length_c 27.543(5)
_cell_measurement_reflns_used 7086
_cell_measurement_temperature 130(2)
_cell_measurement_theta_max 63.97
_cell_measurement_theta_min 3.18
_cell_volume 3953.9(10)
_computing_cell_refinement 'Bruker APEXII Software Suite, 2008'
_computing_data_collection 'Bruker APEXII Software Suite, 2008'
_computing_data_reduction 'Bruker APEXII Software Suite, 2008'
_computing_molecular_graphics 'SHELXTL-plus, XP (Sheldrick, 1991)'
_computing_structure_refinement 'SHELXL-97 (Sheldrick, 1997)'
_computing_structure_solution 'SHELXS-97 (Sheldrick, 1990)'
_diffrn_ambient_temperature 130(2)
_diffrn_measured_fraction_theta_full 0.973
_diffrn_measured_fraction_theta_max 0.973
_diffrn_measurement_device_type 'Bruker Kappa APEXII Duo'
_diffrn_measurement_method 'Omega + Phi Scans'
_diffrn_radiation_monochromator graphite
_diffrn_radiation_source I\mS
_diffrn_radiation_type CuK\a
_diffrn_radiation_wavelength 1.54178
_diffrn_reflns_av_R_equivalents 0.1931
_diffrn_reflns_av_sigmaI/netI 0.2320
_diffrn_reflns_limit_h_max 17
_diffrn_reflns_limit_h_min -16
_diffrn_reflns_limit_k_max 10
_diffrn_reflns_limit_k_min -10
_diffrn_reflns_limit_l_max 32
_diffrn_reflns_limit_l_min -24
_diffrn_reflns_number 32602
_diffrn_reflns_theta_full 63.97
_diffrn_reflns_theta_max 63.97
_diffrn_reflns_theta_min 3.18
_diffrn_standards_decay_% 0
_diffrn_standards_interval_count 0
_diffrn_standards_number 0
_exptl_absorpt_coefficient_mu 22.216
_exptl_absorpt_correction_T_max 0.9811
_exptl_absorpt_correction_T_min 0.5707
_exptl_absorpt_correction_type numerical
_exptl_absorpt_process_details 'SADABS (Bruker, 2008)'
_exptl_crystal_colour black
_exptl_crystal_density_diffrn 2.120
_exptl_crystal_density_method 'not measured'
_exptl_crystal_description needle
_exptl_crystal_F_000 2416
_exptl_crystal_size_max 0.17
_exptl_crystal_size_mid 0.02
_exptl_crystal_size_min 0.01
_refine_diff_density_max 4.357
_refine_diff_density_min -3.013
_refine_diff_density_rms 0.411
_refine_ls_abs_structure_details 'Flack H D (1983), Acta Cryst. A39, 876-881'
_refine_ls_abs_structure_Flack 0.04(3)
_refine_ls_extinction_coef 0.00112(6)
_refine_ls_extinction_expression Fc^*^=kFc[1+0.001xFc^2^\l^3^/sin(2\q)]^-1/4^
_refine_ls_extinction_method SHELXL
_refine_ls_goodness_of_fit_ref 1.054
_refine_ls_hydrogen_treatment constr
_refine_ls_matrix_type full
_refine_ls_number_parameters 972
_refine_ls_number_reflns 12095
_refine_ls_number_restraints 1160
_refine_ls_restrained_S_all 1.018
_refine_ls_R_factor_all 0.1860
_refine_ls_R_factor_gt 0.1124
_refine_ls_shift/su_max 0.006
_refine_ls_shift/su_mean 0.000
_refine_ls_structure_factor_coef Fsqd
_refine_ls_weighting_details 'calc w=1/[\s^2^(Fo^2^)+(0.0361P)^2^+299.9015P] where P=(Fo^2^+2Fc^2^)/3'
_refine_ls_weighting_scheme calc
_refine_ls_wR_factor_gt 0.2335
_refine_ls_wR_factor_ref 0.2615
_reflns_number_gt 7086
_reflns_number_total 12095
_reflns_threshold_expression >2sigma(I)
_cod_data_source_file c8dt00109j2.cif
_cod_data_source_block s2341lc1
_cod_depositor_comments 'Adding full bibliography for 7045484--7045498.cif.'
_cod_original_cell_volume 3954.0(11)
_cod_original_sg_symbol_H-M 'P 21'
_cod_database_code 7045497

loop_
_symmetry_equiv_pos_as_xyz
'x, y, z'
'-x, y+1/2, -z'

loop_
_atom_site_label
_atom_site_type_symbol
_atom_site_fract_x
_atom_site_fract_y
_atom_site_fract_z
_atom_site_U_iso_or_equiv
_atom_site_adp_type
_atom_site_occupancy
_atom_site_symmetry_multiplicity
_atom_site_calc_flag
_atom_site_refinement_flags
Au1A Au 0.27219(9) 0.75383(15) 0.58007(6) 0.0099(3) Uani 1 1 d U
Fe1A Fe 0.3003(4) 1.0383(6) 0.6755(2) 0.0136(9) Uani 1 1 d U
Cl1A Cl 0.2847(6) 0.8735(10) 0.5037(3) 0.017(2) Uani 1 1 d U
Au2A Au 0.27118(9) 0.63503(15) 0.66191(6) 0.0099(3) Uani 1 1 d U
Fe2A Fe 0.5002(4) 0.5924(6) 0.6221(2) 0.0136(9) Uani 1 1 d U
Cl2A Cl 0.2739(6) 0.5255(10) 0.7405(3) 0.016(2) Uani 1 1 d .
N1A N 0.158(2) 0.729(3) 0.6739(11) 0.018(5) Uani 1 1 d U
O1A O 0.0515(17) 0.901(3) 0.6854(10) 0.024(7) Uani 1 1 d U
O2A O 0.3598(18) 0.356(3) 0.5270(10) 0.023(6) Uani 1 1 d U
N2A N 0.288(2) 0.560(3) 0.5438(11) 0.015(5) Uani 1 1 d U
C1A C 0.245(2) 0.935(3) 0.6152(11) 0.006(3) Uani 1 1 d DU
C2A C 0.189(2) 0.971(3) 0.6482(11) 0.006(3) Uani 1 1 d DU
C3A C 0.186(2) 1.113(3) 0.6569(11) 0.006(3) Uani 1 1 d DU
C4A C 0.237(2) 1.182(3) 0.6283(11) 0.006(3) Uani 1 1 d DU
H4A H 0.2436 1.2822 0.6253 0.008 Uiso 1 1 calc R
C5A C 0.280(2) 1.078(3) 0.6040(12) 0.006(3) Uani 1 1 d DU
H5A H 0.3251 1.0955 0.5832 0.008 Uiso 1 1 calc R
C6A C 0.398(2) 0.917(4) 0.7123(13) 0.020(4) Uani 1 1 d DU
H6A H 0.4223 0.8298 0.7026 0.024 Uiso 1 1 calc R
C7A C 0.328(2) 0.938(4) 0.7446(13) 0.020(4) Uani 1 1 d DU
H7A H 0.2953 0.8663 0.7592 0.024 Uiso 1 1 calc R
C8A C 0.319(2) 1.084(4) 0.7491(13) 0.020(4) Uani 1 1 d DU
H8A H 0.2772 1.1273 0.7679 0.024 Uiso 1 1 calc R
C9A C 0.377(2) 1.160(4) 0.7237(13) 0.020(4) Uani 1 1 d DU
H9A H 0.3835 1.2600 0.7236 0.024 Uiso 1 1 calc R
C10A C 0.423(2) 1.062(4) 0.6983(14) 0.020(4) Uani 1 1 d DU
H10A H 0.4638 1.0846 0.6755 0.024 Uiso 1 1 calc R
C11A C 0.122(2) 1.193(4) 0.6880(12) 0.007(3) Uani 1 1 d U
H11A H 0.1113 1.1343 0.7164 0.010 Uiso 1 1 calc R
H11B H 0.0670 1.2106 0.6684 0.010 Uiso 1 1 calc R
H11C H 0.1485 1.2835 0.6991 0.010 Uiso 1 1 calc R
C12A C 0.131(2) 0.864(3) 0.6650(12) 0.006(3) Uani 1 1 d U
C13A C 0.078(2) 0.647(4) 0.6902(14) 0.018(3) Uani 1 1 d U
H13A H 0.0962 0.5793 0.7171 0.021 Uiso 1 1 calc R
C14A C 0.021(2) 0.767(4) 0.7078(14) 0.018(3) Uani 1 1 d U
H14A H 0.0261 0.7732 0.7442 0.021 Uiso 1 1 calc R
C15A C -0.073(2) 0.738(4) 0.6884(14) 0.018(3) Uani 1 1 d U
H15A H -0.0996 0.8235 0.6722 0.021 Uiso 1 1 calc R
H15B H -0.1085 0.7087 0.7149 0.021 Uiso 1 1 calc R
C16A C -0.066(2) 0.617(4) 0.6518(14) 0.018(3) Uani 1 1 d U
C17A C 0.023(3) 0.580(4) 0.6523(14) 0.018(3) Uani 1 1 d U
C18A C 0.047(3) 0.487(4) 0.6158(14) 0.018(3) Uani 1 1 d U
H18A H 0.1069 0.4659 0.6142 0.021 Uiso 1 1 calc R
C19A C -0.012(2) 0.427(4) 0.5832(14) 0.018(3) Uani 1 1 d U
H19A H 0.0074 0.3589 0.5609 0.021 Uiso 1 1 calc R
C20A C -0.105(3) 0.464(4) 0.5815(14) 0.018(3) Uani 1 1 d U
H20A H -0.1476 0.4289 0.5573 0.021 Uiso 1 1 calc R
C21A C -0.126(3) 0.557(4) 0.6192(14) 0.018(3) Uani 1 1 d U
H21A H -0.1857 0.5782 0.6217 0.021 Uiso 1 1 calc R
C22A C 0.383(2) 0.535(4) 0.6503(12) 0.010(3) Uani 1 1 d U
C23A C 0.401(2) 0.460(4) 0.6051(13) 0.010(3) Uani 1 1 d U
C24A C 0.481(2) 0.375(4) 0.6164(13) 0.010(3) Uani 1 1 d U
C25A C 0.515(2) 0.414(4) 0.6640(12) 0.010(3) Uani 1 1 d U
H25A H 0.5669 0.3782 0.6806 0.012 Uiso 1 1 calc R
C26A C 0.454(2) 0.519(4) 0.6837(13) 0.010(3) Uani 1 1 d U
H26A H 0.4630 0.5666 0.7142 0.012 Uiso 1 1 calc R
C27A C 0.502(3) 0.798(5) 0.6003(16) 0.028(4) Uani 1 1 d U
H27A H 0.4541 0.8620 0.6019 0.033 Uiso 1 1 calc R
C28A C 0.510(3) 0.715(4) 0.5572(16) 0.028(4) Uani 1 1 d U
H28A H 0.4749 0.7127 0.5269 0.033 Uiso 1 1 calc R
C29A C 0.589(3) 0.636(5) 0.5749(15) 0.028(4) Uani 1 1 d U
H29A H 0.6153 0.5659 0.5561 0.033 Uiso 1 1 calc R
C30A C 0.620(3) 0.672(4) 0.6202(15) 0.028(4) Uani 1 1 d U
H30A H 0.6702 0.6322 0.6380 0.033 Uiso 1 1 calc R
C31A C 0.561(3) 0.786(4) 0.6377(16) 0.028(4) Uani 1 1 d U
H31A H 0.5658 0.8361 0.6677 0.033 Uiso 1 1 calc R
C32A C 0.522(2) 0.271(4) 0.5864(12) 0.010(3) Uani 1 1 d U
H32A H 0.5787 0.2433 0.6026 0.015 Uiso 1 1 calc R
H32B H 0.5302 0.3134 0.5546 0.015 Uiso 1 1 calc R
H32C H 0.4840 0.1875 0.5819 0.015 Uiso 1 1 calc R
C33A C 0.344(2) 0.458(4) 0.5591(13) 0.010(3) Uani 1 1 d U
C34A C 0.255(2) 0.531(4) 0.4926(13) 0.012(2) Uani 1 1 d U
H34A H 0.2723 0.6078 0.4704 0.014 Uiso 1 1 calc R
C35A C 0.301(2) 0.391(4) 0.4829(13) 0.012(2) Uani 1 1 d U
H35A H 0.3315 0.3923 0.4523 0.014 Uiso 1 1 calc R
C36A C 0.228(2) 0.271(4) 0.4833(13) 0.011(2) Uani 1 1 d U
H36A H 0.2311 0.2220 0.5152 0.014 Uiso 1 1 calc R
H36B H 0.2341 0.2004 0.4573 0.014 Uiso 1 1 calc R
C37A C 0.137(2) 0.362(4) 0.4735(13) 0.012(2) Uani 1 1 d U
C38A C 0.162(2) 0.498(4) 0.4840(13) 0.012(2) Uani 1 1 d U
C39A C 0.102(2) 0.604(4) 0.4769(12) 0.012(2) Uani 1 1 d U
H39A H 0.1191 0.7008 0.4808 0.014 Uiso 1 1 calc R
C40A C 0.013(2) 0.564(4) 0.4632(13) 0.012(2) Uani 1 1 d U
H40A H -0.0316 0.6354 0.4601 0.014 Uiso 1 1 calc R
C41A C -0.010(2) 0.420(4) 0.4545(13) 0.012(2) Uani 1 1 d U
H41A H -0.0688 0.3929 0.4469 0.014 Uiso 1 1 calc R
C42A C 0.061(2) 0.314(4) 0.4573(13) 0.012(2) Uani 1 1 d U
H42A H 0.0514 0.2170 0.4480 0.014 Uiso 1 1 calc R
Au1B Au 0.27305(17) 0.9756(2) 0.08142(8) 0.0416(7) Uani 1 1 d .
Fe1B Fe 0.2967(6) 1.2530(9) 0.1802(3) 0.046(2) Uani 1 1 d .
Cl1B Cl 0.2857(10) 1.1050(12) 0.0064(5) 0.049(4) Uani 1 1 d .
Au2B Au 0.27343(17) 0.8512(2) 0.16282(8) 0.0434(7) Uani 1 1 d .
Fe2B Fe 0.5003(6) 0.8027(8) 0.1232(3) 0.047(2) Uani 1 1 d .
Cl2B Cl 0.2810(10) 0.7474(14) 0.2422(4) 0.053(4) Uani 1 1 d .
N1B N 0.152(2) 0.936(3) 0.1727(12) 0.018(5) Uani 1 1 d U
O1B O 0.056(2) 1.109(3) 0.1895(11) 0.034(8) Uani 1 1 d U
N2B N 0.292(2) 0.790(3) 0.0445(10) 0.015(5) Uani 1 1 d DU
O2B O 0.3575(19) 0.578(3) 0.0251(10) 0.028(7) Uani 1 1 d U
C1B C 0.250(2) 1.168(3) 0.1199(13) 0.040(4) Uani 1 1 d DU
C2B C 0.174(2) 1.178(3) 0.1481(13) 0.040(4) Uani 1 1 d DU
C3B C 0.165(2) 1.329(4) 0.1672(13) 0.040(4) Uani 1 1 d DU
C4B C 0.243(3) 1.409(3) 0.1521(15) 0.040(4) Uani 1 1 d DU
H4B H 0.2607 1.5012 0.1619 0.048 Uiso 1 1 d .
C5B C 0.290(2) 1.314(3) 0.1185(14) 0.040(4) Uani 1 1 d DU
H5B H 0.3315 1.3404 0.0976 0.048 Uiso 1 1 d .
C6B C 0.395(3) 1.137(6) 0.2184(17) 0.050(5) Uani 1 1 d DU
H6B H 0.4143 1.0451 0.2104 0.060 Uiso 1 1 calc R
C7B C 0.323(3) 1.157(6) 0.2460(17) 0.050(5) Uani 1 1 d DU
H7B H 0.2884 1.0848 0.2586 0.060 Uiso 1 1 calc R
C8B C 0.313(4) 1.300(6) 0.2515(18) 0.050(5) Uani 1 1 d DU
H8B H 0.2680 1.3444 0.2681 0.060 Uiso 1 1 calc R
C9B C 0.383(3) 1.376(6) 0.2273(18) 0.050(5) Uani 1 1 d DU
H9B H 0.3918 1.4761 0.2273 0.060 Uiso 1 1 calc R
C10B C 0.437(3) 1.266(6) 0.2024(18) 0.050(5) Uani 1 1 d DU
H10B H 0.4844 1.2784 0.1826 0.060 Uiso 1 1 calc R
C11B C 0.107(3) 1.421(5) 0.1889(18) 0.040(4) Uani 1 1 d U
H11D H 0.1087 1.5156 0.1738 0.060 Uiso 1 1 calc R
H11E H 0.1246 1.4292 0.2239 0.060 Uiso 1 1 calc R
H11F H 0.0475 1.3830 0.1841 0.060 Uiso 1 1 calc R
C12B C 0.136(3) 1.066(5) 0.1750(18) 0.040(4) Uani 1 1 d U
C13B C 0.081(4) 0.862(6) 0.195(2) 0.048(4) Uani 1 1 d U
H13B H 0.1025 0.7941 0.2213 0.058 Uiso 1 1 calc R
C14B C 0.026(4) 0.976(6) 0.213(2) 0.048(4) Uani 1 1 d U
H14B H 0.0368 0.9842 0.2495 0.058 Uiso 1 1 calc R
C15B C -0.074(3) 0.937(6) 0.198(2) 0.048(4) Uani 1 1 d U
H15C H -0.1020 0.8891 0.2246 0.058 Uiso 1 1 calc R
H15D H -0.1091 1.0220 0.1872 0.058 Uiso 1 1 calc R
C16B C -0.064(4) 0.839(6) 0.157(2) 0.048(4) Uani 1 1 d U
C17B C 0.020(4) 0.789(6) 0.154(2) 0.048(4) Uani 1 1 d U
C18B C 0.045(4) 0.706(6) 0.1158(19) 0.048(4) Uani 1 1 d U
H18B H 0.1048 0.6917 0.1118 0.058 Uiso 1 1 calc R
C19B C -0.022(3) 0.641(6) 0.0818(19) 0.048(4) Uani 1 1 d U
H19B H -0.0090 0.5732 0.0579 0.058 Uiso 1 1 calc R
C20B C -0.103(4) 0.683(6) 0.087(2) 0.048(4) Uani 1 1 d U
H20B H -0.1507 0.6441 0.0670 0.058 Uiso 1 1 calc R
C21B C -0.119(4) 0.791(5) 0.124(2) 0.048(4) Uani 1 1 d U
H21B H -0.1770 0.8276 0.1236 0.058 Uiso 1 1 calc R
C22B C 0.381(3) 0.753(5) 0.1487(17) 0.038(4) Uani 1 1 d U
C23B C 0.392(3) 0.675(5) 0.1044(18) 0.038(4) Uani 1 1 d U
C24B C 0.477(3) 0.589(5) 0.1127(18) 0.038(4) Uani 1 1 d U
C25B C 0.507(3) 0.614(5) 0.1604(17) 0.038(4) Uani 1 1 d U
H25B H 0.5584 0.5685 0.1749 0.045 Uiso 1 1 calc R
C26B C 0.458(3) 0.710(5) 0.1877(18) 0.038(4) Uani 1 1 d U
H26B H 0.4687 0.7408 0.2206 0.045 Uiso 1 1 calc R
C27B C 0.502(4) 1.030(7) 0.108(2) 0.057(5) Uani 1 1 d U
H27B H 0.4581 1.1017 0.1098 0.068 Uiso 1 1 calc R
C28B C 0.524(4) 0.932(6) 0.067(2) 0.057(5) Uani 1 1 d U
H28B H 0.4917 0.9256 0.0362 0.068 Uiso 1 1 calc R
C29B C 0.597(4) 0.855(6) 0.082(2) 0.057(5) Uani 1 1 d U
H29B H 0.6289 0.7982 0.0607 0.068 Uiso 1 1 calc R
C30B C 0.618(4) 0.871(6) 0.131(2) 0.057(5) Uani 1 1 d U
H30B H 0.6588 0.8163 0.1517 0.068 Uiso 1 1 calc R
C31B C 0.571(4) 0.977(6) 0.144(2) 0.057(5) Uani 1 1 d U
H31B H 0.5813 1.0186 0.1756 0.068 Uiso 1 1 calc R
C32B C 0.526(3) 0.493(5) 0.0792(18) 0.038(4) Uani 1 1 d U
H32D H 0.5833 0.4687 0.0952 0.057 Uiso 1 1 calc R
H32E H 0.5329 0.5433 0.0486 0.057 Uiso 1 1 calc R
H32F H 0.4917 0.4061 0.0723 0.057 Uiso 1 1 calc R
C33B C 0.349(3) 0.695(5) 0.0586(18) 0.038(4) Uani 1 1 d U
C34B C 0.259(3) 0.754(6) -0.0056(12) 0.049(4) Uani 1 1 d DU
H34B H 0.2796 0.8300 -0.0275 0.059 Uiso 1 1 calc R
C35B C 0.311(4) 0.604(6) -0.018(2) 0.049(4) Uani 1 1 d U
H35B H 0.3472 0.6125 -0.0458 0.059 Uiso 1 1 calc R
C36B C 0.223(3) 0.501(6) -0.029(2) 0.049(4) Uani 1 1 d U
H36C H 0.2240 0.4565 -0.0615 0.059 Uiso 1 1 calc R
H36D H 0.2232 0.4247 -0.0042 0.059 Uiso 1 1 calc R
C37B C 0.149(4) 0.588(6) -0.027(2) 0.049(4) Uani 1 1 d U
C38B C 0.163(3) 0.745(6) -0.0150(19) 0.049(4) Uani 1 1 d U
C39B C 0.085(4) 0.831(6) -0.018(2) 0.049(4) Uani 1 1 d U
H39B H 0.0909 0.9262 -0.0067 0.059 Uiso 1 1 calc R
C40B C 0.007(4) 0.788(6) -0.035(2) 0.049(4) Uani 1 1 d U
H40B H -0.0407 0.8524 -0.0370 0.059 Uiso 1 1 calc R
C41B C -0.005(4) 0.653(6) -0.0507(19) 0.049(4) Uani 1 1 d U
H41B H -0.0595 0.6302 -0.0678 0.059 Uiso 1 1 calc R
C42B C 0.055(4) 0.547(6) -0.0440(19) 0.049(4) Uani 1 1 d U
H42B H 0.0382 0.4509 -0.0496 0.059 Uiso 1 1 calc R
C1X C 0.213(3) 0.676(5) 0.358(2) 0.047(13) Uani 1 1 d U
H1X1 H 0.2432 0.7497 0.3406 0.056 Uiso 1 1 calc R
H1X2 H 0.2053 0.7119 0.3913 0.056 Uiso 1 1 calc R
Cl1X Cl 0.2756(11) 0.5255(13) 0.3626(5) 0.060(4) Uani 1 1 d .
Cl2X Cl 0.1090(10) 0.6463(19) 0.3277(8) 0.085(6) Uani 1 1 d .
C1Y C 0.845(4) 0.366(6) 0.135(2) 0.054(15) Uani 1 1 d U
H1Y1 H 0.8982 0.3175 0.1257 0.064 Uiso 1 1 calc R
H1Y2 H 0.8269 0.4378 0.1097 0.064 Uiso 1 1 calc R
Cl1Y Cl 0.7537(13) 0.2322(18) 0.1404(6) 0.080(5) Uani 1 1 d .
Cl2Y Cl 0.8649(8) 0.4469(15) 0.1908(5) 0.054(4) Uani 1 1 d .

loop_
_atom_site_aniso_label
_atom_site_aniso_U_11
_atom_site_aniso_U_22
_atom_site_aniso_U_33
_atom_site_aniso_U_23
_atom_site_aniso_U_13
_atom_site_aniso_U_12
Au1A 0.0026(4) 0.0090(5) 0.0176(5) -0.0001(4) -0.0014(3) 0.0001(4)
Fe1A 0.0125(11) 0.0139(11) 0.0147(11) -0.0005(7) 0.0018(7) 0.0001(7)
Cl1A 0.017(2) 0.017(2) 0.017(2) 0.0005(10) 0.0010(10) 0.0003(10)
Au2A 0.0026(4) 0.0090(5) 0.0176(5) -0.0001(4) -0.0014(3) 0.0001(4)
Fe2A 0.0125(11) 0.0139(11) 0.0147(11) -0.0005(7) 0.0018(7) 0.0001(7)
Cl2A 0.006(4) 0.024(5) 0.017(5) -0.001(4) 0.002(3) 0.005(4)
N1A 0.018(6) 0.016(6) 0.022(6) -0.001(4) 0.005(4) 0.002(4)
O1A 0.018(8) 0.023(8) 0.031(9) -0.002(6) 0.006(6) 0.003(6)
O2A 0.026(8) 0.016(8) 0.026(8) -0.003(6) 0.006(6) 0.002(6)
N2A 0.015(6) 0.013(6) 0.018(6) 0.003(4) -0.002(4) 0.002(4)
C1A 0.005(3) 0.007(3) 0.007(3) 0.0002(19) 0.0009(19) -0.0001(19)
C2A 0.006(3) 0.007(3) 0.007(3) 0.0003(18) 0.0011(18) -0.0002(18)
C3A 0.006(3) 0.007(3) 0.007(3) 0.0001(17) 0.0012(17) -0.0001(17)
C4A 0.006(3) 0.007(3) 0.007(3) 0.0001(18) 0.0011(18) 0.0001(18)
C5A 0.005(3) 0.007(3) 0.007(3) 0.0000(19) 0.0009(19) 0.0000(19)
C6A 0.018(4) 0.019(4) 0.021(4) 0.000(3) 0.001(3) 0.002(3)
C7A 0.019(4) 0.019(4) 0.021(4) 0.000(3) 0.001(3) 0.002(3)
C8A 0.019(4) 0.019(4) 0.021(4) 0.000(3) 0.001(3) 0.002(3)
C9A 0.019(4) 0.019(4) 0.021(4) 0.000(3) 0.001(3) 0.002(3)
C10A 0.019(4) 0.019(4) 0.021(4) 0.000(3) 0.001(3) 0.002(3)
C11A 0.007(3) 0.007(3) 0.007(3) 0.0001(10) 0.0007(10) 0.0001(10)
C12A 0.005(3) 0.007(3) 0.007(3) 0.000(2) 0.001(2) 0.000(2)
C13A 0.017(3) 0.016(3) 0.020(3) 0.001(2) 0.001(2) -0.001(2)
C14A 0.017(3) 0.016(3) 0.020(3) 0.001(2) 0.001(2) -0.001(2)
C15A 0.017(3) 0.016(3) 0.020(3) 0.001(2) 0.001(2) -0.001(2)
C16A 0.017(3) 0.016(3) 0.020(3) 0.001(2) 0.001(2) -0.001(2)
C17A 0.017(3) 0.016(3) 0.020(3) 0.001(2) 0.001(2) -0.001(2)
C18A 0.017(3) 0.016(3) 0.020(3) 0.001(2) 0.001(2) -0.001(2)
C19A 0.017(3) 0.016(3) 0.020(3) 0.001(2) 0.001(2) -0.001(2)
C20A 0.017(3) 0.016(3) 0.020(3) 0.001(2) 0.001(2) -0.001(2)
C21A 0.017(3) 0.016(3) 0.020(3) 0.001(2) 0.001(2) -0.001(2)
C22A 0.009(3) 0.009(3) 0.012(3) 0.000(2) 0.000(2) 0.001(2)
C23A 0.009(3) 0.009(3) 0.012(3) -0.001(2) 0.000(2) 0.001(2)
C24A 0.009(3) 0.009(3) 0.012(3) 0.000(2) 0.000(2) 0.001(2)
C25A 0.009(3) 0.010(3) 0.012(3) 0.000(2) 0.000(2) 0.001(2)
C26A 0.009(3) 0.010(3) 0.012(3) 0.000(2) 0.000(2) 0.001(2)
C27A 0.027(5) 0.027(5) 0.030(5) 0.001(3) 0.004(3) -0.001(3)
C28A 0.027(5) 0.027(5) 0.030(5) 0.001(3) 0.004(3) -0.001(3)
C29A 0.027(5) 0.027(5) 0.030(5) 0.001(3) 0.004(3) -0.001(3)
C30A 0.027(5) 0.027(5) 0.030(5) 0.001(3) 0.004(3) -0.001(3)
C31A 0.027(5) 0.027(5) 0.030(5) 0.001(3) 0.004(3) -0.001(3)
C32A 0.009(4) 0.009(4) 0.012(4) 0.000(3) 0.001(3) 0.001(3)
C33A 0.009(3) 0.009(3) 0.012(3) -0.001(3) 0.000(3) 0.001(3)
C34A 0.011(3) 0.011(3) 0.013(3) 0.000(2) 0.000(2) 0.000(2)
C35A 0.011(3) 0.011(3) 0.013(3) 0.000(2) 0.000(2) 0.000(2)
C36A 0.011(3) 0.011(3) 0.013(3) 0.000(2) 0.000(2) 0.000(2)
C37A 0.011(3) 0.011(3) 0.013(3) 0.000(2) 0.000(2) 0.000(2)
C38A 0.011(3) 0.011(3) 0.013(3) 0.000(2) 0.000(2) 0.000(2)
C39A 0.011(3) 0.011(3) 0.013(3) 0.000(2) 0.000(2) 0.000(2)
C40A 0.011(3) 0.011(3) 0.013(3) 0.000(2) 0.000(2) 0.000(2)
C41A 0.011(3) 0.011(3) 0.013(3) 0.000(2) 0.000(2) 0.000(2)
C42A 0.011(3) 0.011(3) 0.013(3) 0.000(2) 0.000(2) 0.000(2)
Au1B 0.0656(16) 0.0256(12) 0.0331(13) 0.0000(9) 0.0012(11) -0.0013(10)
Fe1B 0.065(6) 0.039(4) 0.033(4) 0.007(4) -0.002(4) -0.007(5)
Cl1B 0.081(10) 0.024(6) 0.040(7) -0.001(5) -0.004(7) -0.003(6)
Au2B 0.0707(17) 0.0268(12) 0.0329(13) 0.0000(10) 0.0053(11) -0.0002(11)
Fe2B 0.065(6) 0.027(4) 0.048(5) 0.002(4) 0.005(4) 0.002(4)
Cl2B 0.096(11) 0.035(7) 0.029(6) 0.018(6) 0.005(6) 0.002(8)
N1B 0.018(6) 0.016(6) 0.022(6) -0.001(4) 0.005(4) 0.002(4)
O1B 0.033(9) 0.031(9) 0.038(9) 0.005(6) 0.007(6) -0.001(6)
N2B 0.015(6) 0.013(6) 0.018(6) 0.003(4) -0.002(4) 0.002(4)
O2B 0.028(9) 0.027(9) 0.028(9) -0.004(6) -0.004(6) 0.002(6)
C1B 0.040(5) 0.039(5) 0.041(5) 0.000(3) 0.006(3) 0.001(3)
C2B 0.040(5) 0.039(5) 0.041(5) 0.000(3) 0.006(3) 0.000(3)
C3B 0.040(5) 0.039(5) 0.041(5) 0.000(3) 0.006(3) 0.000(3)
C4B 0.040(5) 0.039(5) 0.041(5) 0.000(3) 0.006(3) 0.001(3)
C5B 0.040(5) 0.039(5) 0.041(5) 0.000(3) 0.006(3) 0.001(3)
C6B 0.050(6) 0.049(6) 0.050(6) 0.000(3) 0.004(3) 0.001(3)
C7B 0.050(6) 0.049(6) 0.050(6) 0.000(3) 0.004(3) 0.001(3)
C8B 0.050(6) 0.049(6) 0.050(6) 0.000(3) 0.004(3) 0.001(3)
C9B 0.050(6) 0.049(6) 0.050(6) 0.000(3) 0.004(3) 0.001(3)
C10B 0.050(6) 0.049(6) 0.050(6) 0.000(3) 0.004(3) 0.001(3)
C11B 0.040(5) 0.039(5) 0.041(5) 0.000(3) 0.006(3) 0.000(3)
C12B 0.040(5) 0.039(5) 0.041(5) 0.000(3) 0.006(3) 0.000(3)
C13B 0.049(4) 0.047(4) 0.049(4) 0.001(2) 0.005(2) -0.001(2)
C14B 0.049(4) 0.047(4) 0.049(4) 0.001(2) 0.005(2) -0.001(2)
C15B 0.049(4) 0.047(4) 0.049(4) 0.001(2) 0.005(2) -0.001(2)
C16B 0.049(4) 0.047(4) 0.049(4) 0.001(2) 0.005(2) -0.001(2)
C17B 0.049(4) 0.047(4) 0.049(4) 0.001(2) 0.005(2) -0.001(2)
C18B 0.049(4) 0.047(4) 0.049(4) 0.001(2) 0.005(2) -0.001(2)
C19B 0.049(4) 0.047(4) 0.049(4) 0.001(2) 0.005(2) -0.001(2)
C20B 0.049(4) 0.047(4) 0.049(4) 0.001(2) 0.005(2) -0.001(2)
C21B 0.049(4) 0.047(4) 0.049(4) 0.001(2) 0.005(2) -0.001(2)
C22B 0.037(4) 0.038(4) 0.038(4) 0.001(3) 0.004(3) 0.000(3)
C23B 0.037(4) 0.038(4) 0.038(4) 0.001(3) 0.004(3) 0.000(3)
C24B 0.037(4) 0.038(4) 0.038(4) 0.001(3) 0.004(3) 0.000(3)
C25B 0.037(4) 0.038(4) 0.038(4) 0.001(3) 0.004(3) 0.000(3)
C26B 0.037(4) 0.038(4) 0.038(4) 0.001(3) 0.004(3) 0.000(3)
C27B 0.057(6) 0.056(6) 0.057(6) 0.000(3) 0.006(3) -0.002(3)
C28B 0.057(6) 0.056(6) 0.057(6) 0.000(3) 0.006(3) -0.002(3)
C29B 0.057(6) 0.056(6) 0.057(6) 0.000(3) 0.006(3) -0.002(3)
C30B 0.057(6) 0.056(6) 0.057(6) 0.000(3) 0.006(3) -0.002(3)
C31B 0.057(6) 0.056(6) 0.057(6) 0.000(3) 0.006(3) -0.002(3)
C32B 0.038(5) 0.038(5) 0.038(5) 0.001(3) 0.004(3) 0.000(3)
C33B 0.037(4) 0.038(4) 0.038(4) 0.001(3) 0.004(3) 0.000(3)
C34B 0.049(4) 0.048(4) 0.050(4) 0.000(2) 0.004(2) 0.001(2)
C35B 0.049(4) 0.048(4) 0.050(4) 0.000(2) 0.004(2) 0.001(2)
C36B 0.049(4) 0.048(4) 0.050(4) 0.000(2) 0.004(2) 0.001(2)
C37B 0.049(4) 0.048(4) 0.050(4) 0.000(2) 0.004(2) 0.001(2)
C38B 0.049(4) 0.048(4) 0.050(4) 0.000(2) 0.004(2) 0.001(2)
C39B 0.049(4) 0.048(4) 0.050(4) 0.000(2) 0.004(2) 0.001(2)
C40B 0.049(4) 0.048(4) 0.050(4) 0.000(2) 0.004(2) 0.001(2)
C41B 0.049(4) 0.048(4) 0.050(4) 0.000(2) 0.004(2) 0.001(2)
C42B 0.049(4) 0.048(4) 0.050(4) 0.000(2) 0.004(2) 0.001(2)
C1X 0.048(14) 0.044(14) 0.049(14) -0.003(7) 0.004(7) 0.000(7)
Cl1X 0.094(12) 0.030(7) 0.054(8) -0.003(6) -0.001(8) 0.025(7)
Cl2X 0.042(8) 0.071(10) 0.138(16) -0.012(11) -0.013(9) 0.000(9)
C1Y 0.052(16) 0.054(16) 0.055(16) 0.000(7) 0.005(7) 0.001(7)
Cl1Y 0.115(14) 0.066(10) 0.060(9) -0.016(8) 0.015(9) -0.011(10)
Cl2Y 0.033(7) 0.057(9) 0.070(9) 0.001(7) -0.003(6) 0.007(6)

loop_
_atom_type_symbol
_atom_type_description
_atom_type_scat_dispersion_real
_atom_type_scat_dispersion_imag
_atom_type_scat_source
C C 0.0181 0.0091 'International Tables Vol C Tables 4.2.6.8 and 6.1.1.4'
H H 0.0000 0.0000 'International Tables Vol C Tables 4.2.6.8 and 6.1.1.4'
N N 0.0311 0.0180 'International Tables Vol C Tables 4.2.6.8 and 6.1.1.4'
O O 0.0492 0.0322 'International Tables Vol C Tables 4.2.6.8 and 6.1.1.4'
Cl Cl 0.3639 0.7018 'International Tables Vol C Tables 4.2.6.8 and 6.1.1.4'
Fe Fe -1.1336 3.1974 'International Tables Vol C Tables 4.2.6.8 and 6.1.1.4'
Au Au -4.4197 7.2980 'International Tables Vol C Tables 4.2.6.8 and 6.1.1.4'

loop_
_geom_angle_atom_site_label_1
_geom_angle_atom_site_label_2
_geom_angle_atom_site_label_3
_geom_angle
C1A Au1A N2A 174.4(13)
C1A Au1A Cl1A 93.6(9)
N2A Au1A Cl1A 88.2(9)
C1A Au1A Au2A 85.7(9)
N2A Au1A Au2A 92.9(8)
Cl1A Au1A Au2A 175.5(2)
C2A Fe1A C3A 41.6(13)
C2A Fe1A C10A 166.1(15)
C3A Fe1A C10A 151.8(15)
C2A Fe1A C5A 67.7(13)
C3A Fe1A C5A 67.1(14)
C10A Fe1A C5A 111.0(16)
C2A Fe1A C1A 39.7(14)
C3A Fe1A C1A 69.7(13)
C10A Fe1A C1A 129.7(16)
C5A Fe1A C1A 43.4(13)
C2A Fe1A C9A 151.9(16)
C3A Fe1A C9A 115.3(14)
C10A Fe1A C9A 40.7(16)
C5A Fe1A C9A 124.5(15)
C1A Fe1A C9A 165.7(16)
C2A Fe1A C4A 67.4(13)
C3A Fe1A C4A 39.0(14)
C10A Fe1A C4A 121.2(15)
C5A Fe1A C4A 39.8(13)
C1A Fe1A C4A 70.2(12)
C9A Fe1A C4A 104.8(14)
C2A Fe1A C8A 119.7(15)
C3A Fe1A C8A 103.3(14)
C10A Fe1A C8A 67.2(17)
C5A Fe1A C8A 157.2(14)
C1A Fe1A C8A 155.0(15)
C9A Fe1A C8A 39.1(16)
C4A Fe1A C8A 120.0(14)
C2A Fe1A C6A 126.4(15)
C3A Fe1A C6A 159.5(16)
C10A Fe1A C6A 42.8(16)
C5A Fe1A C6A 128.7(15)
C1A Fe1A C6A 111.5(14)
C9A Fe1A C6A 68.8(14)
C4A Fe1A C6A 161.5(15)
C8A Fe1A C6A 66.6(15)
C2A Fe1A C7A 107.7(14)
C3A Fe1A C7A 120.3(15)
C10A Fe1A C7A 69.6(16)
C5A Fe1A C7A 164.2(14)
C1A Fe1A C7A 123.3(14)
C9A Fe1A C7A 66.9(15)
C4A Fe1A C7A 154.1(15)
C8A Fe1A C7A 38.4(15)
C6A Fe1A C7A 40.9(16)
N1A Au2A C22A 178.3(14)
N1A Au2A Cl2A 89.2(9)
C22A Au2A Cl2A 89.8(10)
N1A Au2A Au1A 91.5(9)
C22A Au2A Au1A 89.5(10)
Cl2A Au2A Au1A 178.4(2)
C23A Fe2A C30A 156.5(17)
C23A Fe2A C29A 121.5(16)
C30A Fe2A C29A 39.1(17)
C23A Fe2A C26A 70.5(14)
C30A Fe2A C26A 123.0(16)
C29A Fe2A C26A 157.5(15)
C23A Fe2A C27A 123.9(15)
C30A Fe2A C27A 66.4(18)
C29A Fe2A C27A 65.6(19)
C26A Fe2A C27A 126.2(17)
C23A Fe2A C25A 70.0(13)
C30A Fe2A C25A 105.7(15)
C29A Fe2A C25A 119.3(16)
C26A Fe2A C25A 43.2(14)
C27A Fe2A C25A 162.0(15)
C23A Fe2A C24A 42.4(14)
C30A Fe2A C24A 119.6(16)
C29A Fe2A C24A 104.6(17)
C26A Fe2A C24A 70.6(14)
C27A Fe2A C24A 157.8(15)
C25A Fe2A C24A 40.3(13)
C23A Fe2A C31A 157.0(16)
C30A Fe2A C31A 43.6(17)
C29A Fe2A C31A 68.6(19)
C26A Fe2A C31A 108.2(16)
C27A Fe2A C31A 37.5(16)
C25A Fe2A C31A 125.6(15)
C24A Fe2A C31A 160.3(15)
C23A Fe2A C22A 42.5(14)
C30A Fe2A C22A 159.0(16)
C29A Fe2A C22A 161.5(14)
C26A Fe2A C22A 38.9(13)
C27A Fe2A C22A 112.9(17)
C25A Fe2A C22A 68.4(14)
C24A Fe2A C22A 69.7(14)
C31A Fe2A C22A 122.4(16)
C23A Fe2A C28A 104.3(15)
C30A Fe2A C28A 69.2(16)
C29A Fe2A C28A 41.4(16)
C26A Fe2A C28A 160.1(15)
C27A Fe2A C28A 40.1(17)
C25A Fe2A C28A 154.7(16)
C24A Fe2A C28A 119.2(15)
C31A Fe2A C28A 68.7(17)
C22A Fe2A C28A 124.9(15)
C12A N1A C13A 106(3)
C12A N1A Au2A 130(3)
C13A N1A Au2A 123(2)
C12A O1A C14A 106(3)
C33A O2A C35A 104(3)
C33A N2A C34A 109(3)
C33A N2A Au1A 125(2)
C34A N2A Au1A 124(2)
C2A C1A C5A 100(3)
C2A C1A Au1A 135(3)
C5A C1A Au1A 124(3)
C2A C1A Fe1A 65.0(15)
C5A C1A Fe1A 66.8(16)
Au1A C1A Fe1A 134.5(15)
C1A C2A C3A 114(3)
C1A C2A C12A 119(3)
C3A C2A C12A 127(3)
C1A C2A Fe1A 75.3(17)
C3A C2A Fe1A 69.5(16)
C12A C2A Fe1A 131(2)
C4A C3A C2A 110(3)
C4A C3A C11A 122(3)
C2A C3A C11A 127(3)
C4A C3A Fe1A 75.9(18)
C2A C3A Fe1A 69.0(16)
C11A C3A Fe1A 129(2)
C3A C4A C5A 106(3)
C3A C4A Fe1A 65.2(16)
C5A C4A Fe1A 68.1(17)
C3A C4A H4A 126.9
C5A C4A H4A 126.9
Fe1A C4A H4A 131.3
C4A C5A C1A 110(3)
C4A C5A Fe1A 72.1(18)
C1A C5A Fe1A 69.8(17)
C4A C5A H5A 125.0
C1A C5A H5A 125.0
Fe1A C5A H5A 124.6
C7A C6A C10A 105(3)
C7A C6A Fe1A 71.7(18)
C10A C6A Fe1A 63.8(18)
C7A C6A H6A 127.6
C10A C6A H6A 127.6
Fe1A C6A H6A 128.3
C8A C7A C6A 106(4)
C8A C7A Fe1A 68.3(19)
C6A C7A Fe1A 67.5(19)
C8A C7A H7A 127.2
C6A C7A H7A 127.2
Fe1A C7A H7A 128.6
C9A C8A C7A 113(4)
C9A C8A Fe1A 69(2)
C7A C8A Fe1A 73(2)
C9A C8A H8A 123.4
C7A C8A H8A 123.4
Fe1A C8A H8A 125.6
C8A C9A C10A 107(4)
C8A C9A Fe1A 72(2)
C10A C9A Fe1A 66(2)
C8A C9A H9A 126.4
C10A C9A H9A 126.4
Fe1A C9A H9A 127.6
C9A C10A C6A 109(4)
C9A C10A Fe1A 73(2)
C6A C10A Fe1A 73(2)
C9A C10A H10A 125.6
C6A C10A H10A 125.6
Fe1A C10A H10A 119.4
C3A C11A H11A 109.5
C3A C11A H11B 109.5
H11A C11A H11B 109.5
C3A C11A H11C 109.5
H11A C11A H11C 109.5
H11B C11A H11C 109.5
N1A C12A O1A 115(3)
N1A C12A C2A 122(3)
O1A C12A C2A 122(3)
C17A C13A C14A 103(3)
C17A C13A N1A 116(3)
C14A C13A N1A 103(3)
C17A C13A H13A 111.2
C14A C13A H13A 111.2
N1A C13A H13A 111.2
O1A C14A C15A 109(3)
O1A C14A C13A 106(3)
C15A C14A C13A 108(3)
O1A C14A H14A 111.1
C15A C14A H14A 111.1
C13A C14A H14A 111.1
C14A C15A C16A 104(3)
C14A C15A H15A 110.9
C16A C15A H15A 110.9
C14A C15A H15B 110.9
C16A C15A H15B 110.9
H15A C15A H15B 108.9
C21A C16A C17A 120(4)
C21A C16A C15A 132(4)
C17A C16A C15A 108(3)
C18A C17A C16A 117(3)
C18A C17A C13A 128(4)
C16A C17A C13A 114(4)
C19A C18A C17A 123(4)
C19A C18A H18A 118.5
C17A C18A H18A 118.5
C18A C19A C20A 121(4)
C18A C19A H19A 119.5
C20A C19A H19A 119.5
C21A C20A C19A 114(3)
C21A C20A H20A 123.1
C19A C20A H20A 123.1
C16A C21A C20A 124(4)
C16A C21A H21A 117.8
C20A C21A H21A 117.8
C26A C22A C23A 108(3)
C26A C22A Au2A 126(3)
C23A C22A Au2A 126(2)
C26A C22A Fe2A 68(2)
C23A C22A Fe2A 65(2)
Au2A C22A Fe2A 135.7(18)
C24A C23A C33A 127(3)
C24A C23A C22A 107(3)
C33A C23A C22A 126(3)
C24A C23A Fe2A 71.7(19)
C33A C23A Fe2A 126(3)
C22A C23A Fe2A 72.5(19)
C25A C24A C32A 124(3)
C25A C24A C23A 107(3)
C32A C24A C23A 129(3)
C25A C24A Fe2A 68.9(19)
C32A C24A Fe2A 130(3)
C23A C24A Fe2A 66.0(18)
C24A C25A C26A 109(3)
C24A C25A Fe2A 71(2)
C26A C25A Fe2A 67.7(19)
C24A C25A H25A 125.7
C26A C25A H25A 125.7
Fe2A C25A H25A 127.4
C22A C26A C25A 108(3)
C22A C26A Fe2A 73(2)
C25A C26A Fe2A 69(2)
C22A C26A H26A 125.9
C25A C26A H26A 125.9
Fe2A C26A H26A 123.2
C31A C27A C28A 120(4)
C31A C27A Fe2A 73(3)
C28A C27A Fe2A 74(2)
C31A C27A H27A 120.1
C28A C27A H27A 120.1
Fe2A C27A H27A 123.8
C27A C28A C29A 97(3)
C27A C28A Fe2A 66(2)
C29A C28A Fe2A 64(2)
C27A C28A H28A 131.4
C29A C28A H28A 131.4
Fe2A C28A H28A 130.1
C30A C29A C28A 114(4)
C30A C29A Fe2A 70(3)
C28A C29A Fe2A 74(3)
C30A C29A H29A 123.2
C28A C29A H29A 123.2
Fe2A C29A H29A 124.0
C29A C30A C31A 108(4)
C29A C30A Fe2A 71(3)
C31A C30A Fe2A 71(2)
C29A C30A H30A 126.2
C31A C30A H30A 126.2
Fe2A C30A H30A 123.2
C27A C31A C30A 102(4)
C27A C31A Fe2A 69(3)
C30A C31A Fe2A 65(2)
C27A C31A H31A 129.1
C30A C31A H31A 129.1
Fe2A C31A H31A 127.7
C24A C32A H32A 109.5
C24A C32A H32B 109.5
H32A C32A H32B 109.5
C24A C32A H32C 109.5
H32A C32A H32C 109.5
H32B C32A H32C 109.5
N2A C33A O2A 117(3)
N2A C33A C23A 126(3)
O2A C33A C23A 116(3)
C38A C34A N2A 116(3)
C38A C34A C35A 104(3)
N2A C34A C35A 102(3)
C38A C34A H34A 111.3
N2A C34A H34A 111.3
C35A C34A H34A 111.3
O2A C35A C34A 108(3)
O2A C35A C36A 102(3)
C34A C35A C36A 106(3)
O2A C35A H35A 113.4
C34A C35A H35A 113.4
C36A C35A H35A 113.4
C35A C36A C37A 103(3)
C35A C36A H36A 111.2
C37A C36A H36A 111.2
C35A C36A H36B 111.2
C37A C36A H36B 111.2
H36A C36A H36B 109.1
C42A C37A C38A 130(3)
C42A C37A C36A 127(3)
C38A C37A C36A 103(3)
C39A C38A C37A 119(3)
C39A C38A C34A 120(3)
C37A C38A C34A 120(3)
C38A C39A C40A 118(3)
C38A C39A H39A 121.1
C40A C39A H39A 121.1
C41A C40A C39A 120(3)
C41A C40A H40A 120.0
C39A C40A H40A 120.0
C40A C41A C42A 119(3)
C40A C41A H41A 120.6
C42A C41A H41A 120.6
C37A C42A C41A 114(3)
C37A C42A H42A 122.8
C41A C42A H42A 122.8
N2B Au1B C1B 178.6(13)
N2B Au1B Cl1B 88.7(9)
C1B Au1B Cl1B 91.6(10)
N2B Au1B Au2B 93.3(8)
C1B Au1B Au2B 86.5(10)
Cl1B Au1B Au2B 174.6(3)
C5B Fe1B C4B 49.4(9)
C5B Fe1B C1B 47.7(9)
C4B Fe1B C1B 81.0(12)
C5B Fe1B C8B 148.2(19)
C4B Fe1B C8B 104.5(19)
C1B Fe1B C8B 160(2)
C5B Fe1B C7B 169(2)
C4B Fe1B C7B 141(2)
C1B Fe1B C7B 128.2(18)
C8B Fe1B C7B 39(2)
C5B Fe1B C6B 129(2)
C4B Fe1B C6B 157(2)
C1B Fe1B C6B 115.0(18)
C8B Fe1B C6B 66(2)
C7B Fe1B C6B 40(2)
C5B Fe1B C9B 112.8(19)
C4B Fe1B C9B 93.3(18)
C1B Fe1B C9B 157(2)
C8B Fe1B C9B 43(2)
C7B Fe1B C9B 68(2)
C6B Fe1B C9B 66(2)
C5B Fe1B C2B 74.6(11)
C4B Fe1B C2B 74.6(10)
C1B Fe1B C2B 41.8(6)
C8B Fe1B C2B 120(2)
C7B Fe1B C2B 109.0(18)
C6B Fe1B C2B 128.0(18)
C9B Fe1B C2B 156.6(19)
C5B Fe1B C3B 75.9(11)
C4B Fe1B C3B 43.4(8)
C1B Fe1B C3B 73.6(9)
C8B Fe1B C3B 97.0(19)
C7B Fe1B C3B 114.1(19)
C6B Fe1B C3B 153.4(19)
C9B Fe1B C3B 116.6(18)
C2B Fe1B C3B 41.7(7)
C5B Fe1B C10B 102.7(19)
C4B Fe1B C10B 118.1(18)
C1B Fe1B C10B 123.3(18)
C8B Fe1B C10B 72(2)
C7B Fe1B C10B 70(2)
C6B Fe1B C10B 40(2)
C9B Fe1B C10B 42(2)
C2B Fe1B C10B 161.4(18)
C3B Fe1B C10B 156.4(17)
C22B Au2B N1B 173.0(16)
C22B Au2B Cl2B 90.9(14)
N1B Au2B Cl2B 90.4(10)
C22B Au2B Au1B 88.8(14)
N1B Au2B Au1B 90.4(9)
Cl2B Au2B Au1B 175.7(4)
C30B Fe2B C29B 41(2)
C30B Fe2B C28B 70(2)
C29B Fe2B C28B 40(2)
C30B Fe2B C31B 38(2)
C29B Fe2B C31B 64(3)
C28B Fe2B C31B 67(2)
C30B Fe2B C25B 103(2)
C29B Fe2B C25B 119(2)
C28B Fe2B C25B 154(2)
C31B Fe2B C25B 124(2)
C30B Fe2B C24B 119(2)
C29B Fe2B C24B 106(2)
C28B Fe2B C24B 121(2)
C31B Fe2B C24B 156(2)
C25B Fe2B C24B 39.1(18)
C30B Fe2B C23B 162(2)
C29B Fe2B C23B 128(2)
C28B Fe2B C23B 111(2)
C31B Fe2B C23B 160(2)
C25B Fe2B C23B 68.3(18)
C24B Fe2B C23B 43.8(19)
C30B Fe2B C22B 153(2)
C29B Fe2B C22B 165(2)
C28B Fe2B C22B 128(2)
C31B Fe2B C22B 124(2)
C25B Fe2B C22B 69.1(19)
C24B Fe2B C22B 71(2)
C23B Fe2B C22B 40.8(19)
C30B Fe2B C26B 113(2)
C29B Fe2B C26B 150(2)
C28B Fe2B C26B 166(2)
C31B Fe2B C26B 107(2)
C25B Fe2B C26B 40.1(18)
C24B Fe2B C26B 70(2)
C23B Fe2B C26B 71.1(19)
C22B Fe2B C26B 44.1(17)
C30B Fe2B C27B 71(2)
C29B Fe2B C27B 68(2)
C28B Fe2B C27B 42(2)
C31B Fe2B C27B 41(2)
C25B Fe2B C27B 161(2)
C24B Fe2B C27B 159(2)
C23B Fe2B C27B 123(2)
C22B Fe2B C27B 108(2)
C26B Fe2B C27B 125(2)
C12B N1B C13B 106(4)
C12B N1B Au2B 125(3)
C13B N1B Au2B 126(3)
C12B O1B C14B 101(4)
C33B N2B C34B 107(4)
C33B N2B Au1B 124(3)
C34B N2B Au1B 127(3)
C35B O2B C33B 110(4)
C2B C1B C5B 107.5(7)
C2B C1B Fe1B 76.7(14)
C5B C1B Fe1B 61.4(15)
C2B C1B Au1B 119.6(19)
C5B C1B Au1B 132.2(19)
Fe1B C1B Au1B 135.2(18)
C12B C2B C1B 127(3)
C12B C2B C3B 117(3)
C1B C2B C3B 110.0(7)
C12B C2B Fe1B 114(3)
C1B C2B Fe1B 61.5(13)
C3B C2B Fe1B 69.5(13)
C11B C3B C4B 111(3)
C11B C3B C2B 142(3)
C4B C3B C2B 106.0(7)
C11B C3B Fe1B 139(3)
C4B C3B Fe1B 56.8(15)
C2B C3B Fe1B 68.8(12)
C3B C4B C5B 108.2(7)
C3B C4B Fe1B 79.8(16)
C5B C4B Fe1B 64.2(17)
C3B C4B H4B 126.9
C5B C4B H4B 124.8
Fe1B C4B H4B 120.5
C1B C5B C4B 107.5(7)
C1B C5B Fe1B 70.9(16)
C4B C5B Fe1B 66.3(18)
C1B C5B H5B 124.0
C4B C5B H5B 128.2
Fe1B C5B H5B 133.2
C7B C6B C10B 116(5)
C7B C6B Fe1B 69(2)
C10B C6B Fe1B 75(3)
C7B C6B H6B 121.8
C10B C6B H6B 121.8
Fe1B C6B H6B 126.5
C8B C7B C6B 107(6)
C8B C7B Fe1B 69(3)
C6B C7B Fe1B 71(3)
C8B C7B H7B 126.3
C6B C7B H7B 126.3
Fe1B C7B H7B 124.7
C7B C8B C9B 109(6)
C7B C8B Fe1B 71(3)
C9B C8B Fe1B 72(3)
C7B C8B H8B 125.6
C9B C8B H8B 125.6
Fe1B C8B H8B 122.4
C8B C9B C10B 109(5)
C8B C9B Fe1B 65(2)
C10B C9B Fe1B 72(3)
C8B C9B H9B 125.6
C10B C9B H9B 125.6
Fe1B C9B H9B 128.8
C6B C10B C9B 98(5)
C6B C10B Fe1B 65(3)
C9B C10B Fe1B 66(3)
C6B C10B H10B 130.8
C9B C10B H10B 130.8
Fe1B C10B H10B 128.8
C3B C11B H11D 109.5
C3B C11B H11E 109.5
H11D C11B H11E 109.5
C3B C11B H11F 109.5
H11D C11B H11F 109.5
H11E C11B H11F 109.5
N1B C12B O1B 119(4)
N1B C12B C2B 127(5)
O1B C12B C2B 110(4)
N1B C13B C14B 106(4)
N1B C13B C17B 108(4)
C14B C13B C17B 104(5)
N1B C13B H13B 112.7
C14B C13B H13B 112.7
C17B C13B H13B 112.7
C13B C14B O1B 105(5)
C13B C14B C15B 108(4)
O1B C14B C15B 113(4)
C13B C14B H14B 110.3
O1B C14B H14B 110.3
C15B C14B H14B 110.3
C16B C15B C14B 100(4)
C16B C15B H15C 111.7
C14B C15B H15C 111.7
C16B C15B H15D 111.7
C14B C15B H15D 111.7
H15C C15B H15D 109.5
C21B C16B C17B 114(6)
C21B C16B C15B 131(6)
C17B C16B C15B 116(5)
C16B C17B C18B 124(5)
C16B C17B C13B 107(5)
C18B C17B C13B 128(5)
C17B C18B C19B 120(5)
C17B C18B H18B 120.0
C19B C18B H18B 120.0
C20B C19B C18B 114(5)
C20B C19B H19B 122.8
C18B C19B H19B 122.8
C19B C20B C21B 120(5)
C19B C20B H20B 120.0
C21B C20B H20B 120.0
C16B C21B C20B 127(6)
C16B C21B H21B 116.7
C20B C21B H21B 116.7
C23B C22B C26B 108(4)
C23B C22B Au2B 125(3)
C26B C22B Au2B 125(3)
C23B C22B Fe2B 69(3)
C26B C22B Fe2B 70(3)
Au2B C22B Fe2B 138(3)
C33B C23B C22B 128(5)
C33B C23B C24B 122(5)
C22B C23B C24B 108(4)
C33B C23B Fe2B 117(4)
C22B C23B Fe2B 70(3)
C24B C23B Fe2B 67(3)
C25B C24B C32B 123(4)
C25B C24B C23B 105(4)
C32B C24B C23B 132(4)
C25B C24B Fe2B 70(3)
C32B C24B Fe2B 125(4)
C23B C24B Fe2B 69(3)
C24B C25B C26B 117(4)
C24B C25B Fe2B 71(3)
C26B C25B Fe2B 73(3)
C24B C25B H25B 121.3
C26B C25B H25B 121.3
Fe2B C25B H25B 127.0
C25B C26B C22B 102(4)
C25B C26B Fe2B 67(3)
C22B C26B Fe2B 66(2)
C25B C26B H26B 129.2
C22B C26B H26B 129.2
Fe2B C26B H26B 129.2
C31B C27B C28B 95(5)
C31B C27B Fe2B 64(3)
C28B C27B Fe2B 63(3)
C31B C27B H27B 132.3
C28B C27B H27B 132.3
Fe2B C27B H27B 131.5
C29B C28B C27B 110(5)
C29B C28B Fe2B 70(4)
C27B C28B Fe2B 75(3)
C29B C28B H28B 125.0
C27B C28B H28B 125.0
Fe2B C28B H28B 122.1
C28B C29B C30B 110(6)
C28B C29B Fe2B 70(4)
C30B C29B Fe2B 66(4)
C28B C29B H29B 124.9
C30B C29B H29B 124.9
Fe2B C29B H29B 130.7
C31B C30B C29B 105(6)
C31B C30B Fe2B 75(4)
C29B C30B Fe2B 73(4)
C31B C30B H30B 127.3
C29B C30B H30B 127.3
Fe2B C30B H30B 116.7
C30B C31B C27B 118(6)
C30B C31B Fe2B 66(4)
C27B C31B Fe2B 75(3)
C30B C31B H31B 121.2
C27B C31B H31B 121.2
Fe2B C31B H31B 129.3
C24B C32B H32D 109.5
C24B C32B H32E 109.5
H32D C32B H32E 109.5
C24B C32B H32F 109.5
H32D C32B H32F 109.5
H32E C32B H32F 109.5
N2B C33B C23B 129(5)
N2B C33B O2B 115(4)
C23B C33B O2B 115(4)
N2B C34B C38B 116(4)
N2B C34B C35B 104(3)
C38B C34B C35B 113(4)
N2B C34B H34B 107.6
C38B C34B H34B 107.6
C35B C34B H34B 107.6
O2B C35B C34B 102(4)
O2B C35B C36B 115(4)
C34B C35B C36B 98(4)
O2B C35B H35B 113.5
C34B C35B H35B 113.5
C36B C35B H35B 113.5
C37B C36B C35B 107(4)
C37B C36B H36C 110.2
C35B C36B H36C 110.2
C37B C36B H36D 110.2
C35B C36B H36D 110.2
H36C C36B H36D 108.5
C36B C37B C38B 118(5)
C36B C37B C42B 127(5)
C38B C37B C42B 115(5)
C39B C38B C34B 142(5)
C39B C38B C37B 116(5)
C34B C38B C37B 103(5)
C40B C39B C38B 125(5)
C40B C39B H39B 117.5
C38B C39B H39B 117.5
C39B C40B C41B 120(5)
C39B C40B H40B 120.1
C41B C40B H40B 120.1
C42B C41B C40B 125(5)
C42B C41B H41B 117.3
C40B C41B H41B 117.3
C41B C42B C37B 118(5)
C41B C42B H42B 121.0
C37B C42B H42B 121.0
Cl1X C1X Cl2X 113(3)
Cl1X C1X H1X1 109.0
Cl2X C1X H1X1 109.0
Cl1X C1X H1X2 109.0
Cl2X C1X H1X2 109.0
H1X1 C1X H1X2 107.8
Cl2Y C1Y Cl1Y 107(3)
Cl2Y C1Y H1Y1 110.2
Cl1Y C1Y H1Y1 110.2
Cl2Y C1Y H1Y2 110.2
Cl1Y C1Y H1Y2 110.2
H1Y1 C1Y H1Y2 108.5

loop_
_geom_bond_atom_site_label_1
_geom_bond_atom_site_label_2
_geom_bond_distance
Au1A C1A 2.02(3)
Au1A N2A 2.10(3)
Au1A Cl1A 2.407(10)
Au1A Au2A 2.517(2)
Fe1A C2A 1.92(3)
Fe1A C3A 1.92(3)
Fe1A C10A 1.94(4)
Fe1A C5A 2.00(3)
Fe1A C1A 2.05(3)
Fe1A C9A 2.04(4)
Fe1A C4A 2.05(3)
Fe1A C8A 2.07(4)
Fe1A C6A 2.07(3)
Fe1A C7A 2.13(4)
Au2A N1A 2.00(3)
Au2A C22A 2.01(4)
Au2A Cl2A 2.394(9)
Fe2A C23A 1.99(3)
Fe2A C30A 1.99(4)
Fe2A C29A 2.00(5)
Fe2A C26A 2.02(4)
Fe2A C27A 2.03(4)
Fe2A C25A 2.04(4)
Fe2A C24A 2.06(3)
Fe2A C31A 2.07(4)
Fe2A C22A 2.09(4)
Fe2A C28A 2.15(4)
N1A C12A 1.35(4)
N1A C13A 1.54(5)
O1A C12A 1.43(4)
O1A C14A 1.50(5)
O2A C33A 1.34(4)
O2A C35A 1.49(4)
N2A C33A 1.33(4)
N2A C34A 1.48(4)
C1A C2A 1.35(5)
C1A C5A 1.50(5)
C2A C3A 1.36(4)
C2A C12A 1.44(5)
C3A C4A 1.33(5)
C3A C11A 1.54(5)
C4A C5A 1.38(5)
C4A H4A 0.9500
C5A H5A 0.9500
C6A C7A 1.47(6)
C6A C10A 1.47(6)
C6A H6A 0.9500
C7A C8A 1.38(6)
C7A H7A 0.9500
C8A C9A 1.37(6)
C8A H8A 0.9500
C9A C10A 1.39(6)
C9A H9A 0.9500
C10A H10A 0.9500
C11A H11A 0.9800
C11A H11B 0.9800
C11A H11C 0.9800
C13A C17A 1.44(5)
C13A C14A 1.53(5)
C13A H13A 1.0000
C14A C15A 1.51(5)
C14A H14A 1.0000
C15A C16A 1.53(5)
C15A H15A 0.9900
C15A H15B 0.9900
C16A C21A 1.35(5)
C16A C17A 1.41(5)
C17A C18A 1.40(6)
C18A C19A 1.33(5)
C18A H18A 0.9500
C19A C20A 1.47(5)
C19A H19A 0.9500
C20A C21A 1.41(5)
C20A H20A 0.9500
C21A H21A 0.9500
C22A C26A 1.37(5)
C22A C23A 1.48(5)
C23A C24A 1.47(5)
C23A C33A 1.48(4)
C24A C25A 1.41(5)
C24A C32A 1.46(5)
C25A C26A 1.49(5)
C25A H25A 0.9500
C26A H26A 0.9500
C27A C31A 1.32(6)
C27A C28A 1.43(6)
C27A H27A 0.9500
C28A C29A 1.47(6)
C28A H28A 0.9500
C29A C30A 1.34(6)
C29A H29A 0.9500
C30A C31A 1.51(6)
C30A H30A 0.9500
C31A H31A 0.9500
C32A H32A 0.9800
C32A H32B 0.9800
C32A H32C 0.9800
C34A C38A 1.45(5)
C34A C35A 1.52(5)
C34A H34A 1.0000
C35A C36A 1.59(5)
C35A H35A 1.0000
C36A C37A 1.64(5)
C36A H36A 0.9900
C36A H36B 0.9900
C37A C42A 1.29(5)
C37A C38A 1.36(5)
C38A C39A 1.36(5)
C39A C40A 1.45(5)
C39A H39A 0.9500
C40A C41A 1.41(5)
C40A H40A 0.9500
C41A C42A 1.47(5)
C41A H41A 0.9500
C42A H42A 0.9500
Au1B N2B 2.05(3)
Au1B C1B 2.14(2)
Au1B Cl1B 2.420(13)
Au1B Au2B 2.528(3)
Fe1B C5B 1.79(4)
Fe1B C4B 1.82(4)
Fe1B C1B 1.93(3)
Fe1B C8B 2.01(5)
Fe1B C7B 2.03(5)
Fe1B C6B 2.06(5)
Fe1B C9B 2.11(5)
Fe1B C2B 2.13(3)
Fe1B C3B 2.14(3)
Fe1B C10B 2.19(5)
Au2B C22B 1.95(5)
Au2B N1B 2.06(3)
Au2B Cl2B 2.387(12)
Fe2B C30B 1.92(6)
Fe2B C29B 2.01(7)
Fe2B C28B 2.02(6)
Fe2B C31B 2.02(6)
Fe2B C25B 2.05(5)
Fe2B C24B 2.05(5)
Fe2B C23B 2.07(5)
Fe2B C22B 2.08(5)
Fe2B C26B 2.13(5)
Fe2B C27B 2.18(6)
N1B C12B 1.26(6)
N1B C13B 1.48(6)
O1B C12B 1.39(6)
O1B C14B 1.50(6)
N2B C33B 1.29(5)
N2B C34B 1.468(8)
O2B C35B 1.35(6)
O2B C33B 1.45(6)
C1B C2B 1.460(9)
C1B C5B 1.507(16)
C2B C12B 1.44(6)
C2B C3B 1.521(15)
C3B C11B 1.41(6)
C3B C4B 1.494(16)
C4B C5B 1.510(16)
C4B H4B 0.9440
C5B H5B 0.9293
C6B C7B 1.40(8)
C6B C10B 1.46(8)
C6B H6B 0.9500
C7B C8B 1.36(7)
C7B H7B 0.9500
C8B C9B 1.50(8)
C8B H8B 0.9500
C9B C10B 1.53(8)
C9B H9B 0.9500
C10B H10B 0.9500
C11B H11D 0.9800
C11B H11E 0.9800
C11B H11F 0.9800
C13B C14B 1.47(7)
C13B C17B 1.57(7)
C13B H13B 1.0000
C14B C15B 1.61(7)
C14B H14B 1.0000
C15B C16B 1.47(8)
C15B H15C 0.9900
C15B H15D 0.9900
C16B C21B 1.27(7)
C16B C17B 1.38(8)
C17B C18B 1.38(8)
C18B C19B 1.46(7)
C18B H18B 0.9500
C19B C20B 1.32(7)
C19B H19B 0.9500
C20B C21B 1.48(7)
C20B H20B 0.9500
C21B H21B 0.9500
C22B C23B 1.44(7)
C22B C26B 1.58(6)
C23B C33B 1.38(6)
C23B C24B 1.54(7)
C24B C25B 1.37(6)
C24B C32B 1.53(7)
C25B C26B 1.44(7)
C25B H25B 0.9500
C26B H26B 0.9500
C27B C31B 1.48(8)
C27B C28B 1.51(8)
C27B H27B 0.9500
C28B C29B 1.37(8)
C28B H28B 0.9500
C29B C30B 1.39(8)
C29B H29B 0.9500
C30B C31B 1.29(8)
C30B H30B 0.9500
C31B H31B 0.9500
C32B H32D 0.9800
C32B H32E 0.9800
C32B H32F 0.9800
C34B C38B 1.47(7)
C34B C35B 1.66(7)
C34B H34B 1.0000
C35B C36B 1.66(7)
C35B H35B 1.0000
C36B C37B 1.41(7)
C36B H36C 0.9900
C36B H36D 0.9900
C37B C38B 1.52(8)
C37B C42B 1.53(7)
C38B C39B 1.44(7)
C39B C40B 1.31(7)
C39B H39B 0.9500
C40B C41B 1.35(7)
C40B H40B 0.9500
C41B C42B 1.35(7)
C41B H41B 0.9500
C42B H42B 0.9500
C1X Cl1X 1.71(5)
C1X Cl2X 1.75(5)
C1X H1X1 0.9900
C1X H1X2 0.9900
C1Y Cl2Y 1.72(6)
C1Y Cl1Y 1.90(6)
C1Y H1Y1 0.9900
C1Y H1Y2 0.9900

loop_
_geom_torsion_atom_site_label_1
_geom_torsion_atom_site_label_2
_geom_torsion_atom_site_label_3
_geom_torsion_atom_site_label_4
_geom_torsion
C1A Au1A Au2A N1A 47.9(12)
N2A Au1A Au2A N1A -126.7(12)
Cl1A Au1A Au2A N1A 129(3)
C1A Au1A Au2A C22A -133.5(13)
N2A Au1A Au2A C22A 51.9(13)
Cl1A Au1A Au2A C22A -52(3)
C1A Au1A Au2A Cl2A -69(9)
N2A Au1A Au2A Cl2A 116(9)
Cl1A Au1A Au2A Cl2A 12(10)
C22A Au2A N1A C12A -169(92)
Cl2A Au2A N1A C12A 136(3)
Au1A Au2A N1A C12A -42(3)
C22A Au2A N1A C13A 3(46)
Cl2A Au2A N1A C13A -52(3)
Au1A Au2A N1A C13A 130(3)
C1A Au1A N2A C33A -121(12)
Cl1A Au1A N2A C33A 130(3)
Au2A Au1A N2A C33A -45(3)
C1A Au1A N2A C34A 75(13)
Cl1A Au1A N2A C34A -34(3)
Au2A Au1A N2A C34A 150(3)
N2A Au1A C1A C2A 30(13)
Cl1A Au1A C1A C2A 139(2)
Au2A Au1A C1A C2A -46(2)
N2A Au1A C1A C5A -141(11)
Cl1A Au1A C1A C5A -32(2)
Au2A Au1A C1A C5A 143(2)
N2A Au1A C1A Fe1A 129(11)
Cl1A Au1A C1A Fe1A -123(2)
Au2A Au1A C1A Fe1A 53(2)
C3A Fe1A C1A C2A -36.5(19)
C10A Fe1A C1A C2A 167(2)
C5A Fe1A C1A C2A -114(2)
C9A Fe1A C1A C2A -150(5)
C4A Fe1A C1A C2A -78(2)
C8A Fe1A C1A C2A 41(4)
C6A Fe1A C1A C2A 122(2)
C7A Fe1A C1A C2A 77(2)
C2A Fe1A C1A C5A 114(2)
C3A Fe1A C1A C5A 78(2)
C10A Fe1A C1A C5A -78(2)
C9A Fe1A C1A C5A -36(6)
C4A Fe1A C1A C5A 36.1(18)
C8A Fe1A C1A C5A 155(3)
C6A Fe1A C1A C5A -124(2)
C7A Fe1A C1A C5A -169(2)
C2A Fe1A C1A Au1A -130(3)
C3A Fe1A C1A Au1A -166(3)
C10A Fe1A C1A Au1A 38(3)
C5A Fe1A C1A Au1A 116(3)
C9A Fe1A C1A Au1A 81(6)
C4A Fe1A C1A Au1A 152(3)
C8A Fe1A C1A Au1A -89(4)
C6A Fe1A C1A Au1A -8(3)
C7A Fe1A C1A Au1A -53(3)
C5A C1A C2A C3A 1.0(17)
Au1A C1A C2A C3A -172(2)
Fe1A C1A C2A C3A 59.3(14)
C5A C1A C2A C12A 172(3)
Au1A C1A C2A C12A 0(4)
Fe1A C1A C2A C12A -129(2)
C5A C1A C2A Fe1A -58.4(15)
Au1A C1A C2A Fe1A 129(2)
C3A Fe1A C2A C1A 123(3)
C10A Fe1A C2A C1A -45(7)
C5A Fe1A C2A C1A 42.6(19)
C9A Fe1A C2A C1A 165(3)
C4A Fe1A C2A C1A 86(2)
C8A Fe1A C2A C1A -161.4(19)
C6A Fe1A C2A C1A -80(2)
C7A Fe1A C2A C1A -121(2)
C10A Fe1A C2A C3A -168(6)
C5A Fe1A C2A C3A -80(2)
C1A Fe1A C2A C3A -123(3)
C9A Fe1A C2A C3A 42(4)
C4A Fe1A C2A C3A -36.9(19)
C8A Fe1A C2A C3A 76(2)
C6A Fe1A C2A C3A 157(2)
C7A Fe1A C2A C3A 116(2)
C3A Fe1A C2A C12A -121(4)
C10A Fe1A C2A C12A 71(8)
C5A Fe1A C2A C12A 159(4)
C1A Fe1A C2A C12A 116(4)
C9A Fe1A C2A C12A -79(4)
C4A Fe1A C2A C12A -158(4)
C8A Fe1A C2A C12A -45(4)
C6A Fe1A C2A C12A 36(4)
C7A Fe1A C2A C12A -5(4)
C1A C2A C3A C4A 3(2)
C12A C2A C3A C4A -168(3)
Fe1A C2A C3A C4A 65.3(18)
C1A C2A C3A C11A 173(3)
C12A C2A C3A C11A 2(4)
Fe1A C2A C3A C11A -124(3)
C1A C2A C3A Fe1A -62.7(15)
C12A C2A C3A Fe1A 127(3)
C2A Fe1A C3A C4A -118(3)
C10A Fe1A C3A C4A 55(4)
C5A Fe1A C3A C4A -36.5(19)
C1A Fe1A C3A C4A -83(2)
C9A Fe1A C3A C4A 82(2)
C8A Fe1A C3A C4A 122(2)
C6A Fe1A C3A C4A 179(4)
C7A Fe1A C3A C4A 159(2)
C10A Fe1A C3A C2A 174(3)
C5A Fe1A C3A C2A 82(2)
C1A Fe1A C3A C2A 35(2)
C9A Fe1A C3A C2A -160(2)
C4A Fe1A C3A C2A 118(3)
C8A Fe1A C3A C2A -120(2)
C6A Fe1A C3A C2A -62(5)
C7A Fe1A C3A C2A -83(2)
C2A Fe1A C3A C11A 122(4)
C10A Fe1A C3A C11A -65(5)
C5A Fe1A C3A C11A -157(3)
C1A Fe1A C3A C11A 157(3)
C9A Fe1A C3A C11A -38(4)
C4A Fe1A C3A C11A -120(4)
C8A Fe1A C3A C11A 2(3)
C6A Fe1A C3A C11A 59(6)
C7A Fe1A C3A C11A 39(4)
C2A C3A C4A C5A -5(3)
C11A C3A C4A C5A -176(3)
Fe1A C3A C4A C5A 55.8(19)
C2A C3A C4A Fe1A -61.0(15)
C11A C3A C4A Fe1A 128(3)
C2A Fe1A C4A C3A 39(2)
C10A Fe1A C4A C3A -153(2)
C5A Fe1A C4A C3A 121(3)
C1A Fe1A C4A C3A 82(2)
C9A Fe1A C4A C3A -112(2)
C8A Fe1A C4A C3A -73(2)
C6A Fe1A C4A C3A -179(4)
C7A Fe1A C4A C3A -45(4)
C2A Fe1A C4A C5A -82(2)
C3A Fe1A C4A C5A -121(3)
C10A Fe1A C4A C5A 86(2)
C1A Fe1A C4A C5A -39(2)
C9A Fe1A C4A C5A 127(2)
C8A Fe1A C4A C5A 166(2)
C6A Fe1A C4A C5A 60(5)
C7A Fe1A C4A C5A -166(3)
C3A C4A C5A C1A 6(3)
Fe1A C4A C5A C1A 59.9(18)
C3A C4A C5A Fe1A -54.0(18)
C2A C1A C5A C4A -4(2)
Au1A C1A C5A C4A 170(2)
Fe1A C1A C5A C4A -61(2)
C2A C1A C5A Fe1A 57.1(14)
Au1A C1A C5A Fe1A -129(2)
C2A Fe1A C5A C4A 81(2)
C3A Fe1A C5A C4A 35.8(19)
C10A Fe1A C5A C4A -114(2)
C1A Fe1A C5A C4A 120(3)
C9A Fe1A C5A C4A -70(2)
C8A Fe1A C5A C4A -33(5)
C6A Fe1A C5A C4A -159(2)
C7A Fe1A C5A C4A 157(5)
C2A Fe1A C5A C1A -39.0(18)
C3A Fe1A C5A C1A -84(2)
C10A Fe1A C5A C1A 126(2)
C9A Fe1A C5A C1A 170(2)
C4A Fe1A C5A C1A -120(3)
C8A Fe1A C5A C1A -153(4)
C6A Fe1A C5A C1A 81(2)
C7A Fe1A C5A C1A 37(6)
C2A Fe1A C6A C7A -74(3)
C3A Fe1A C6A C7A -27(5)
C10A Fe1A C6A C7A 118(3)
C5A Fe1A C6A C7A -163(2)
C1A Fe1A C6A C7A -117(2)
C9A Fe1A C6A C7A 79(2)
C4A Fe1A C6A C7A 152(4)
C8A Fe1A C6A C7A 36(2)
C2A Fe1A C6A C10A 168(2)
C3A Fe1A C6A C10A -145(4)
C5A Fe1A C6A C10A 79(3)
C1A Fe1A C6A C10A 126(2)
C9A Fe1A C6A C10A -39(2)
C4A Fe1A C6A C10A 34(5)
C8A Fe1A C6A C10A -81(2)
C7A Fe1A C6A C10A -118(3)
C10A C6A C7A C8A -2.6(17)
Fe1A C6A C7A C8A -57.9(14)
C10A C6A C7A Fe1A 55.3(16)
C2A Fe1A C7A C8A -116(2)
C3A Fe1A C7A C8A -72(3)
C10A Fe1A C7A C8A 79(3)
C5A Fe1A C7A C8A 174(5)
C1A Fe1A C7A C8A -156(2)
C9A Fe1A C7A C8A 35(2)
C4A Fe1A C7A C8A -41(4)
C6A Fe1A C7A C8A 119(3)
C2A Fe1A C7A C6A 126(2)
C3A Fe1A C7A C6A 169(2)
C10A Fe1A C7A C6A -40(2)
C5A Fe1A C7A C6A 55(6)
C1A Fe1A C7A C6A 85(2)
C9A Fe1A C7A C6A -84(2)
C4A Fe1A C7A C6A -160(3)
C8A Fe1A C7A C6A -119(3)
C6A C7A C8A C9A -0.7(18)
Fe1A C7A C8A C9A -58.0(19)
C6A C7A C8A Fe1A 57.3(14)
C2A Fe1A C8A C9A -155(2)
C3A Fe1A C8A C9A -114(2)
C10A Fe1A C8A C9A 38(2)
C5A Fe1A C8A C9A -52(5)
C1A Fe1A C8A C9A 176(3)
C4A Fe1A C8A C9A -76(3)
C6A Fe1A C8A C9A 85(2)
C7A Fe1A C8A C9A 124(3)
C2A Fe1A C8A C7A 81(3)
C3A Fe1A C8A C7A 122(2)
C10A Fe1A C8A C7A -85(2)
C5A Fe1A C8A C7A -176(3)
C1A Fe1A C8A C7A 52(4)
C9A Fe1A C8A C7A -124(3)
C4A Fe1A C8A C7A 161(2)
C6A Fe1A C8A C7A -39(2)
C7A C8A C9A C10A 4(3)
Fe1A C8A C9A C10A -56(2)
C7A C8A C9A Fe1A 60.3(17)
C2A Fe1A C9A C8A 50(4)
C3A Fe1A C9A C8A 80(2)
C10A Fe1A C9A C8A -119(3)
C5A Fe1A C9A C8A 158(2)
C1A Fe1A C9A C8A -173(5)
C4A Fe1A C9A C8A 120(2)
C6A Fe1A C9A C8A -79(2)
C7A Fe1A C9A C8A -34(2)
C2A Fe1A C9A C10A 170(3)
C3A Fe1A C9A C10A -161(2)
C5A Fe1A C9A C10A -82(3)
C1A Fe1A C9A C10A -53(6)
C4A Fe1A C9A C10A -121(2)
C8A Fe1A C9A C10A 119(3)
C6A Fe1A C9A C10A 41(2)
C7A Fe1A C9A C10A 85(2)
C8A C9A C10A C6A -5(3)
Fe1A C9A C10A C6A -65(2)
C8A C9A C10A Fe1A 60(2)
C7A C6A C10A C9A 5(3)
Fe1A C6A C10A C9A 65(2)
C7A C6A C10A Fe1A -60.4(16)
C2A Fe1A C10A C9A -159(6)
C3A Fe1A C10A C9A 39(4)
C5A Fe1A C10A C9A 119(2)
C1A Fe1A C10A C9A 165(2)
C4A Fe1A C10A C9A 76(3)
C8A Fe1A C10A C9A -37(2)
C6A Fe1A C10A C9A -116(3)
C7A Fe1A C10A C9A -78(2)
C2A Fe1A C10A C6A -43(7)
C3A Fe1A C10A C6A 155(3)
C5A Fe1A C10A C6A -125(2)
C1A Fe1A C10A C6A -79(3)
C9A Fe1A C10A C6A 116(3)
C4A Fe1A C10A C6A -168(2)
C8A Fe1A C10A C6A 80(2)
C7A Fe1A C10A C6A 38(2)
C13A N1A C12A O1A 17(4)
Au2A N1A C12A O1A -170(2)
C13A N1A C12A C2A -179(3)
Au2A N1A C12A C2A -6(5)
C14A O1A C12A N1A -4(4)
C14A O1A C12A C2A -168(3)
C1A C2A C12A N1A 39(4)
C3A C2A C12A N1A -150(3)
Fe1A C2A C12A N1A -57(5)
C1A C2A C12A O1A -158(2)
C3A C2A C12A O1A 13(4)
Fe1A C2A C12A O1A 107(3)
C12A N1A C13A C17A 90(4)
Au2A N1A C13A C17A -83(4)
C12A N1A C13A C14A -22(3)
Au2A N1A C13A C14A 165(2)
C12A O1A C14A C15A -127(3)
C12A O1A C14A C13A -10(3)
C17A C13A C14A O1A -102(3)
N1A C13A C14A O1A 19(3)
C17A C13A C14A C15A 15(4)
N1A C13A C14A C15A 136(3)
O1A C14A C15A C16A 104(3)
C13A C14A C15A C16A -10(4)
C14A C15A C16A C21A -172(4)
C14A C15A C16A C17A 2(4)
C21A C16A C17A C18A 5(6)
C15A C16A C17A C18A -170(3)
C21A C16A C17A C13A -177(4)
C15A C16A C17A C13A 8(5)
C14A C13A C17A C18A 163(4)
N1A C13A C17A C18A 52(5)
C14A C13A C17A C16A -14(5)
N1A C13A C17A C16A -126(4)
C16A C17A C18A C19A -4(6)
C13A C17A C18A C19A 178(4)
C17A C18A C19A C20A 5(6)
C18A C19A C20A C21A -5(5)
C17A C16A C21A C20A -5(6)
C15A C16A C21A C20A 167(4)
C19A C20A C21A C16A 5(6)
N1A Au2A C22A C26A -96(45)
Cl2A Au2A C22A C26A -42(3)
Au1A Au2A C22A C26A 137(3)
N1A Au2A C22A C23A 80(45)
Cl2A Au2A C22A C23A 134(3)
Au1A Au2A C22A C23A -47(3)
N1A Au2A C22A Fe2A 170(92)
Cl2A Au2A C22A Fe2A -136(2)
Au1A Au2A C22A Fe2A 43(2)
C23A Fe2A C22A C26A 124(3)
C30A Fe2A C22A C26A -36(5)
C29A Fe2A C22A C26A 159(5)
C27A Fe2A C22A C26A -120(2)
C25A Fe2A C22A C26A 41(2)
C24A Fe2A C22A C26A 84(2)
C31A Fe2A C22A C26A -79(3)
C28A Fe2A C22A C26A -164(2)
C30A Fe2A C22A C23A -161(4)
C29A Fe2A C22A C23A 35(6)
C26A Fe2A C22A C23A -124(3)
C27A Fe2A C22A C23A 116(2)
C25A Fe2A C22A C23A -84(2)
C24A Fe2A C22A C23A -40.4(19)
C31A Fe2A C22A C23A 157(2)
C28A Fe2A C22A C23A 72(2)
C23A Fe2A C22A Au2A -117(3)
C30A Fe2A C22A Au2A 83(5)
C29A Fe2A C22A Au2A -82(6)
C26A Fe2A C22A Au2A 119(3)
C27A Fe2A C22A Au2A -1(3)
C25A Fe2A C22A Au2A 160(3)
C24A Fe2A C22A Au2A -157(3)
C31A Fe2A C22A Au2A 40(3)
C28A Fe2A C22A Au2A -45(3)
C26A C22A C23A C24A 10(4)
Au2A C22A C23A C24A -167(3)
Fe2A C22A C23A C24A 64(2)
C26A C22A C23A C33A -176(3)
Au2A C22A C23A C33A 7(5)
Fe2A C22A C23A C33A -123(4)
C26A C22A C23A Fe2A -54(3)
Au2A C22A C23A Fe2A 130(3)
C30A Fe2A C23A C24A 47(5)
C29A Fe2A C23A C24A 77(2)
C26A Fe2A C23A C24A -82(2)
C27A Fe2A C23A C24A 157(2)
C25A Fe2A C23A C24A -36(2)
C31A Fe2A C23A C24A -173(4)
C22A Fe2A C23A C24A -116(3)
C28A Fe2A C23A C24A 118(2)
C30A Fe2A C23A C33A -76(5)
C29A Fe2A C23A C33A -46(4)
C26A Fe2A C23A C33A 155(4)
C27A Fe2A C23A C33A 34(4)
C25A Fe2A C23A C33A -159(4)
C24A Fe2A C23A C33A -123(4)
C31A Fe2A C23A C33A 64(6)
C22A Fe2A C23A C33A 122(4)
C28A Fe2A C23A C33A -5(4)
C30A Fe2A C23A C22A 163(4)
C29A Fe2A C23A C22A -168(2)
C26A Fe2A C23A C22A 33.3(19)
C27A Fe2A C23A C22A -88(2)
C25A Fe2A C23A C22A 79(2)
C24A Fe2A C23A C22A 116(3)
C31A Fe2A C23A C22A -57(5)
C28A Fe2A C23A C22A -127(2)
C33A C23A C24A C25A 179(3)
C22A C23A C24A C25A -7(4)
Fe2A C23A C24A C25A 57(2)
C33A C23A C24A C32A -1(6)
C22A C23A C24A C32A 173(4)
Fe2A C23A C24A C32A -123(4)
C33A C23A C24A Fe2A 122(4)
C22A C23A C24A Fe2A -64(2)
C23A Fe2A C24A C25A -121(3)
C30A Fe2A C24A C25A 79(3)
C29A Fe2A C24A C25A 118(2)
C26A Fe2A C24A C25A -39(2)
C27A Fe2A C24A C25A 179(4)
C31A Fe2A C24A C25A 51(6)
C22A Fe2A C24A C25A -80(2)
C28A Fe2A C24A C25A 160(2)
C23A Fe2A C24A C32A 122(4)
C30A Fe2A C24A C32A -38(4)
C29A Fe2A C24A C32A 1(3)
C26A Fe2A C24A C32A -156(3)
C27A Fe2A C24A C32A 62(6)
C25A Fe2A C24A C32A -117(4)
C31A Fe2A C24A C32A -66(6)
C22A Fe2A C24A C32A 163(3)
C28A Fe2A C24A C32A 43(4)
C30A Fe2A C24A C23A -160(2)
C29A Fe2A C24A C23A -121(2)
C26A Fe2A C24A C23A 82(2)
C27A Fe2A C24A C23A -61(5)
C25A Fe2A C24A C23A 121(3)
C31A Fe2A C24A C23A 172(5)
C22A Fe2A C24A C23A 41(2)
C28A Fe2A C24A C23A -79(2)
C32A C24A C25A C26A -178(3)
C23A C24A C25A C26A 2(4)
Fe2A C24A C25A C26A 57(2)
C32A C24A C25A Fe2A 125(4)
C23A C24A C25A Fe2A -55(2)
C23A Fe2A C25A C24A 38(2)
C30A Fe2A C25A C24A -118(2)
C29A Fe2A C25A C24A -78(3)
C26A Fe2A C25A C24A 121(3)
C27A Fe2A C25A C24A -179(5)
C31A Fe2A C25A C24A -161(2)
C22A Fe2A C25A C24A 84(2)
C28A Fe2A C25A C24A -43(4)
C23A Fe2A C25A C26A -82(2)
C30A Fe2A C25A C26A 122(2)
C29A Fe2A C25A C26A 162(2)
C27A Fe2A C25A C26A 61(6)
C24A Fe2A C25A C26A -121(3)
C31A Fe2A C25A C26A 78(3)
C22A Fe2A C25A C26A -36.8(19)
C28A Fe2A C25A C26A -164(3)
C23A C22A C26A C25A -9(4)
Au2A C22A C26A C25A 168(3)
Fe2A C22A C26A C25A -61(2)
C23A C22A C26A Fe2A 52(2)
Au2A C22A C26A Fe2A -131(3)
C24A C25A C26A C22A 4(4)
Fe2A C25A C26A C22A 63(3)
C24A C25A C26A Fe2A -59(3)
C23A Fe2A C26A C22A -36(2)
C30A Fe2A C26A C22A 165(2)
C29A Fe2A C26A C22A -163(4)
C27A Fe2A C26A C22A 82(3)
C25A Fe2A C26A C22A -117(3)
C24A Fe2A C26A C22A -81(2)
C31A Fe2A C26A C22A 119(2)
C28A Fe2A C26A C22A 42(5)
C23A Fe2A C26A C25A 81(2)
C30A Fe2A C26A C25A -77(2)
C29A Fe2A C26A C25A -45(5)
C27A Fe2A C26A C25A -160(2)
C24A Fe2A C26A C25A 36.1(19)
C31A Fe2A C26A C25A -123(2)
C22A Fe2A C26A C25A 117(3)
C28A Fe2A C26A C25A 159(4)
C23A Fe2A C27A C31A 161(3)
C30A Fe2A C27A C31A -43(3)
C29A Fe2A C27A C31A -86(3)
C26A Fe2A C27A C31A 71(3)
C25A Fe2A C27A C31A 24(7)
C24A Fe2A C27A C31A -154(4)
C22A Fe2A C27A C31A 114(3)
C28A Fe2A C27A C31A -129(4)
C23A Fe2A C27A C28A -70(3)
C30A Fe2A C27A C28A 85(3)
C29A Fe2A C27A C28A 42(2)
C26A Fe2A C27A C28A -160(2)
C25A Fe2A C27A C28A 152(5)
C24A Fe2A C27A C28A -25(6)
C31A Fe2A C27A C28A 129(4)
C22A Fe2A C27A C28A -118(2)
C31A C27A C28A C29A 2(5)
Fe2A C27A C28A C29A -57(3)
C31A C27A C28A Fe2A 60(4)
C23A Fe2A C28A C27A 126(3)
C30A Fe2A C28A C27A -78(3)
C29A Fe2A C28A C27A -112(3)
C26A Fe2A C28A C27A 54(5)
C25A Fe2A C28A C27A -160(3)
C24A Fe2A C28A C27A 169(2)
C31A Fe2A C28A C27A -31(3)
C22A Fe2A C28A C27A 85(3)
C23A Fe2A C28A C29A -122(2)
C30A Fe2A C28A C29A 35(3)
C26A Fe2A C28A C29A 166(4)
C27A Fe2A C28A C29A 112(3)
C25A Fe2A C28A C29A -48(4)
C24A Fe2A C28A C29A -79(3)
C31A Fe2A C28A C29A 81(3)
C22A Fe2A C28A C29A -163(2)
C27A C28A C29A C30A -1(5)
Fe2A C28A C29A C30A -59(3)
C27A C28A C29A Fe2A 58(3)
C23A Fe2A C29A C30A -162(2)
C26A Fe2A C29A C30A -45(6)
C27A Fe2A C29A C30A 82(3)
C25A Fe2A C29A C30A -79(3)
C24A Fe2A C29A C30A -119(3)
C31A Fe2A C29A C30A 41(3)
C22A Fe2A C29A C30A 171(4)
C28A Fe2A C29A C30A 123(4)
C23A Fe2A C29A C28A 75(3)
C30A Fe2A C29A C28A -123(4)
C26A Fe2A C29A C28A -168(4)
C27A Fe2A C29A C28A -41(2)
C25A Fe2A C29A C28A 159(2)
C24A Fe2A C29A C28A 118(2)
C31A Fe2A C29A C28A -82(3)
C22A Fe2A C29A C28A 48(6)
C28A C29A C30A C31A 0(5)
Fe2A C29A C30A C31A -62(3)
C28A C29A C30A Fe2A 62(3)
C23A Fe2A C30A C29A 42(5)
C26A Fe2A C30A C29A 161(3)
C27A Fe2A C30A C29A -80(3)
C25A Fe2A C30A C29A 117(3)
C24A Fe2A C30A C29A 76(3)
C31A Fe2A C30A C29A -117(4)
C22A Fe2A C30A C29A -172(4)
C28A Fe2A C30A C29A -36(3)
C23A Fe2A C30A C31A 159(3)
C29A Fe2A C30A C31A 117(4)
C26A Fe2A C30A C31A -82(3)
C27A Fe2A C30A C31A 37(2)
C25A Fe2A C30A C31A -126(2)
C24A Fe2A C30A C31A -167(2)
C22A Fe2A C30A C31A -55(5)
C28A Fe2A C30A C31A 81(2)
C28A C27A C31A C30A -3(5)
Fe2A C27A C31A C30A 58(3)
C28A C27A C31A Fe2A -60(4)
C29A C30A C31A C27A 2(5)
Fe2A C30A C31A C27A -60(3)
C29A C30A C31A Fe2A 62(3)
C23A Fe2A C31A C27A -44(6)
C30A Fe2A C31A C27A 114(4)
C29A Fe2A C31A C27A 77(3)
C26A Fe2A C31A C27A -126(3)
C25A Fe2A C31A C27A -171(3)
C24A Fe2A C31A C27A 150(4)
C22A Fe2A C31A C27A -86(3)
C28A Fe2A C31A C27A 33(3)
C23A Fe2A C31A C30A -158(4)
C29A Fe2A C31A C30A -37(2)
C26A Fe2A C31A C30A 119(2)
C27A Fe2A C31A C30A -114(4)
C25A Fe2A C31A C30A 74(3)
C24A Fe2A C31A C30A 36(6)
C22A Fe2A C31A C30A 160(2)
C28A Fe2A C31A C30A -82(3)
C34A N2A C33A O2A 1(4)
Au1A N2A C33A O2A -166(2)
C34A N2A C33A C23A 170(4)
Au1A N2A C33A C23A 4(5)
C35A O2A C33A N2A -3(4)
C35A O2A C33A C23A -173(3)
C24A C23A C33A N2A -160(4)
C22A C23A C33A N2A 28(6)
Fe2A C23A C33A N2A -66(5)
C24A C23A C33A O2A 10(5)
C22A C23A C33A O2A -163(3)
Fe2A C23A C33A O2A 103(3)
C33A N2A C34A C38A 115(4)
Au1A N2A C34A C38A -79(4)
C33A N2A C34A C35A 2(4)
Au1A N2A C34A C35A 168(2)
C33A O2A C35A C34A 4(4)
C33A O2A C35A C36A -107(3)
C38A C34A C35A O2A -125(3)
N2A C34A C35A O2A -3(4)
C38A C34A C35A C36A -16(4)
N2A C34A C35A C36A 105(3)
O2A C35A C36A C37A 133(3)
C34A C35A C36A C37A 20(3)
C35A C36A C37A C42A 159(4)
C35A C36A C37A C38A -18(4)
C42A C37A C38A C39A -1(6)
C36A C37A C38A C39A 176(3)
C42A C37A C38A C34A -168(4)
C36A C37A C38A C34A 9(4)
N2A C34A C38A C39A 86(4)
C35A C34A C38A C39A -163(3)
N2A C34A C38A C37A -107(4)
C35A C34A C38A C37A 4(5)
C37A C38A C39A C40A 6(5)
C34A C38A C39A C40A 173(3)
C38A C39A C40A C41A -4(5)
C39A C40A C41A C42A -3(5)
C38A C37A C42A C41A -6(6)
C36A C37A C42A C41A 177(3)
C40A C41A C42A C37A 8(5)
N2B Au1B Au2B C22B 48.7(16)
C1B Au1B Au2B C22B -132.7(17)
Cl1B Au1B Au2B C22B -63(4)
N2B Au1B Au2B N1B -124.3(12)
C1B Au1B Au2B N1B 54.3(13)
Cl1B Au1B Au2B N1B 124(4)
N2B Au1B Au2B Cl2B 134(5)
C1B Au1B Au2B Cl2B -47(5)
Cl1B Au1B Au2B Cl2B 23(7)
C22B Au2B N1B C12B -144(13)
Cl2B Au2B N1B C12B 115(4)
Au1B Au2B N1B C12B -61(4)
C22B Au2B N1B C13B 59(15)
Cl2B Au2B N1B C13B -42(3)
Au1B Au2B N1B C13B 142(3)
C1B Au1B N2B C33B -128(51)
Cl1B Au1B N2B C33B 129(4)
Au2B Au1B N2B C33B -46(4)
C1B Au1B N2B C34B 65(53)
Cl1B Au1B N2B C34B -38(4)
Au2B Au1B N2B C34B 147(4)
C5B Fe1B C1B C2B -118.7(13)
C4B Fe1B C1B C2B -77.0(13)
C8B Fe1B C1B C2B 31(6)
C7B Fe1B C1B C2B 75(2)
C6B Fe1B C1B C2B 120(2)
C9B Fe1B C1B C2B -154(5)
C3B Fe1B C1B C2B -33.1(8)
C10B Fe1B C1B C2B 165(2)
C4B Fe1B C1B C5B 41.8(11)
C8B Fe1B C1B C5B 150(6)
C7B Fe1B C1B C5B -166(3)
C6B Fe1B C1B C5B -121(2)
C9B Fe1B C1B C5B -35(5)
C2B Fe1B C1B C5B 118.7(13)
C3B Fe1B C1B C5B 85.7(13)
C10B Fe1B C1B C5B -76(2)
C5B Fe1B C1B Au1B 122(3)
C4B Fe1B C1B Au1B 164(3)
C8B Fe1B C1B Au1B -88(6)
C7B Fe1B C1B Au1B -44(4)
C6B Fe1B C1B Au1B 1(3)
C9B Fe1B C1B Au1B 88(5)
C2B Fe1B C1B Au1B -119(3)
C3B Fe1B C1B Au1B -152(3)
C10B Fe1B C1B Au1B 46(3)
N2B Au1B C1B C2B 25(53)
Cl1B Au1B C1B C2B 128(2)
Au2B Au1B C1B C2B -57(2)
N2B Au1B C1B C5B -144(50)
Cl1B Au1B C1B C5B -41(3)
Au2B Au1B C1B C5B 134(3)
N2B Au1B C1B Fe1B 126(51)
Cl1B Au1B C1B Fe1B -131(2)
Au2B Au1B C1B Fe1B 44(2)
C5B C1B C2B C12B -154(4)
Fe1B C1B C2B C12B -100(4)
Au1B C1B C2B C12B 35(4)
C5B C1B C2B C3B -2.2(17)
Fe1B C1B C2B C3B 51.6(14)
Au1B C1B C2B C3B -174(3)
C5B C1B C2B Fe1B -53.8(17)
Au1B C1B C2B Fe1B 135(2)
C5B Fe1B C2B C12B 163(3)
C4B Fe1B C2B C12B -146(3)
C1B Fe1B C2B C12B 120(3)
C8B Fe1B C2B C12B -48(4)
C7B Fe1B C2B C12B -6(4)
C6B Fe1B C2B C12B 35(4)
C9B Fe1B C2B C12B -85(5)
C3B Fe1B C2B C12B -111(3)
C10B Fe1B C2B C12B 78(6)
C5B Fe1B C2B C1B 42.3(11)
C4B Fe1B C2B C1B 93.7(14)
C8B Fe1B C2B C1B -168(2)
C7B Fe1B C2B C1B -127(2)
C6B Fe1B C2B C1B -86(2)
C9B Fe1B C2B C1B 154(5)
C3B Fe1B C2B C1B 128.1(12)
C10B Fe1B C2B C1B -42(6)
C5B Fe1B C2B C3B -85.9(13)
C4B Fe1B C2B C3B -34.5(11)
C1B Fe1B C2B C3B -128.1(12)
C8B Fe1B C2B C3B 64(2)
C7B Fe1B C2B C3B 105(2)
C6B Fe1B C2B C3B 146(2)
C9B Fe1B C2B C3B 26(5)
C10B Fe1B C2B C3B -170(6)
C12B C2B C3B C11B -38(6)
C1B C2B C3B C11B 167(6)
Fe1B C2B C3B C11B -145(6)
C12B C2B C3B C4B 151(4)
C1B C2B C3B C4B -3.6(17)
Fe1B C2B C3B C4B 43.8(18)
C12B C2B C3B Fe1B 107(3)
C1B C2B C3B Fe1B -47.3(14)
C5B Fe1B C3B C11B -129(5)
C4B Fe1B C3B C11B -84(5)
C1B Fe1B C3B C11B -179(5)
C8B Fe1B C3B C11B 19(5)
C7B Fe1B C3B C11B 56(5)
C6B Fe1B C3B C11B 68(7)
C9B Fe1B C3B C11B -20(5)
C2B Fe1B C3B C11B 148(5)
C10B Fe1B C3B C11B -40(7)
C5B Fe1B C3B C4B -44.7(12)
C1B Fe1B C3B C4B -94.2(15)
C8B Fe1B C3B C4B 104(2)
C7B Fe1B C3B C4B 141(2)
C6B Fe1B C3B C4B 153(4)
C9B Fe1B C3B C4B 64(2)
C2B Fe1B C3B C4B -127.3(15)
C10B Fe1B C3B C4B 45(5)
C5B Fe1B C3B C2B 82.6(12)
C4B Fe1B C3B C2B 127.3(15)
C1B Fe1B C3B C2B 33.1(8)
C8B Fe1B C3B C2B -129(2)
C7B Fe1B C3B C2B -92(2)
C6B Fe1B C3B C2B -80(4)
C9B Fe1B C3B C2B -169(2)
C10B Fe1B C3B C2B 172(4)
C11B C3B C4B C5B -166(4)
C2B C3B C4B C5B 8(3)
Fe1B C3B C4B C5B 58(2)
C11B C3B C4B Fe1B 136(3)
C2B C3B C4B Fe1B -50.5(17)
C5B Fe1B C4B C3B 116.1(15)
C1B Fe1B C4B C3B 75.6(13)
C8B Fe1B C4B C3B -85(2)
C7B Fe1B C4B C3B -68(3)
C6B Fe1B C4B C3B -148(5)
C9B Fe1B C4B C3B -126(2)
C2B Fe1B C4B C3B 33.3(10)
C10B Fe1B C4B C3B -161(2)
C1B Fe1B C4B C5B -40.4(11)
C8B Fe1B C4B C5B 159(2)
C7B Fe1B C4B C5B 176(3)
C6B Fe1B C4B C5B 96(5)
C9B Fe1B C4B C5B 118(2)
C2B Fe1B C4B C5B -82.8(12)
C3B Fe1B C4B C5B -116.1(15)
C10B Fe1B C4B C5B 83(2)
C2B C1B C5B C4B 7(3)
Fe1B C1B C5B C4B -56(2)
Au1B C1B C5B C4B 177(3)
C2B C1B C5B Fe1B 63.5(18)
Au1B C1B C5B Fe1B -127(3)
C3B C4B C5B C1B -9(3)
Fe1B C4B C5B C1B 59(2)
C3B C4B C5B Fe1B -69(2)
C4B Fe1B C5B C1B -120.0(14)
C8B Fe1B C5B C1B -161(4)
C7B Fe1B C5B C1B 73(10)
C6B Fe1B C5B C1B 90(2)
C9B Fe1B C5B C1B 166(2)
C2B Fe1B C5B C1B -37.3(8)
C3B Fe1B C5B C1B -80.5(10)
C10B Fe1B C5B C1B 123.7(19)
C1B Fe1B C5B C4B 120.0(14)
C8B Fe1B C5B C4B -41(4)
C7B Fe1B C5B C4B -167(10)
C6B Fe1B C5B C4B -150(2)
C9B Fe1B C5B C4B -74(2)
C2B Fe1B C5B C4B 82.7(12)
C3B Fe1B C5B C4B 39.5(9)
C10B Fe1B C5B C4B -116.3(19)
C5B Fe1B C6B C7B -175(3)
C4B Fe1B C6B C7B 108(5)
C1B Fe1B C6B C7B -120(3)
C8B Fe1B C6B C7B 38(3)
C9B Fe1B C6B C7B 85(3)
C2B Fe1B C6B C7B -73(4)
C3B Fe1B C6B C7B -17(6)
C10B Fe1B C6B C7B 127(4)
C5B Fe1B C6B C10B 58(4)
C4B Fe1B C6B C10B -19(7)
C1B Fe1B C6B C10B 113(3)
C8B Fe1B C6B C10B -89(3)
C7B Fe1B C6B C10B -127(4)
C9B Fe1B C6B C10B -42(3)
C2B Fe1B C6B C10B 160(3)
C3B Fe1B C6B C10B -144(4)
C10B C6B C7B C8B -1(2)
Fe1B C6B C7B C8B -60.2(19)
C10B C6B C7B Fe1B 59(2)
C5B Fe1B C7B C8B 138(9)
C4B Fe1B C7B C8B -26(5)
C1B Fe1B C7B C8B -158(3)
C6B Fe1B C7B C8B 118(5)
C9B Fe1B C7B C8B 40(3)
C2B Fe1B C7B C8B -115(3)
C3B Fe1B C7B C8B -70(4)
C10B Fe1B C7B C8B 85(4)
C5B Fe1B C7B C6B 20(11)
C4B Fe1B C7B C6B -144(3)
C1B Fe1B C7B C6B 84(4)
C8B Fe1B C7B C6B -118(5)
C9B Fe1B C7B C6B -78(3)
C2B Fe1B C7B C6B 127(3)
C3B Fe1B C7B C6B 172(3)
C10B Fe1B C7B C6B -33(3)
C6B C7B C8B C9B -1.7(19)
Fe1B C7B C8B C9B -63(2)
C6B C7B C8B Fe1B 61.4(18)
C5B Fe1B C8B C7B -166(3)
C4B Fe1B C8B C7B 163(3)
C1B Fe1B C8B C7B 60(7)
C6B Fe1B C8B C7B -38(3)
C9B Fe1B C8B C7B -118(5)
C2B Fe1B C8B C7B 83(4)
C3B Fe1B C8B C7B 120(3)
C10B Fe1B C8B C7B -81(4)
C5B Fe1B C8B C9B -48(5)
C4B Fe1B C8B C9B -79(3)
C1B Fe1B C8B C9B 177(5)
C7B Fe1B C8B C9B 118(5)
C6B Fe1B C8B C9B 79(3)
C2B Fe1B C8B C9B -159(3)
C3B Fe1B C8B C9B -122(3)
C10B Fe1B C8B C9B 36(3)
C7B C8B C9B C10B 4(3)
Fe1B C8B C9B C10B -59(3)
C7B C8B C9B Fe1B 62(2)
C5B Fe1B C9B C8B 155(3)
C4B Fe1B C9B C8B 108(3)
C1B Fe1B C9B C8B -178(4)
C7B Fe1B C9B C8B -37(3)
C6B Fe1B C9B C8B -81(3)
C2B Fe1B C9B C8B 50(6)
C3B Fe1B C9B C8B 70(3)
C10B Fe1B C9B C8B -122(4)
C5B Fe1B C9B C10B -83(3)
C4B Fe1B C9B C10B -130(3)
C1B Fe1B C9B C10B -56(6)
C8B Fe1B C9B C10B 122(4)
C7B Fe1B C9B C10B 84(3)
C6B Fe1B C9B C10B 41(3)
C2B Fe1B C9B C10B 172(4)
C3B Fe1B C9B C10B -169(3)
C7B C6B C10B C9B 3(3)
Fe1B C6B C10B C9B 59(2)
C7B C6B C10B Fe1B -56(2)
C8B C9B C10B C6B -4(3)
Fe1B C9B C10B C6B -58(2)
C8B C9B C10B Fe1B 55(2)
C5B Fe1B C10B C6B -138(3)
C4B Fe1B C10B C6B 172(3)
C1B Fe1B C10B C6B -90(3)
C8B Fe1B C10B C6B 75(3)
C7B Fe1B C10B C6B 33(3)
C9B Fe1B C10B C6B 112(4)
C2B Fe1B C10B C6B -58(7)
C3B Fe1B C10B C6B 139(4)
C5B Fe1B C10B C9B 110(3)
C4B Fe1B C10B C9B 60(3)
C1B Fe1B C10B C9B 158(3)
C8B Fe1B C10B C9B -37(3)
C7B Fe1B C10B C9B -79(3)
C6B Fe1B C10B C9B -112(4)
C2B Fe1B C10B C9B -170(5)
C3B Fe1B C10B C9B 26(6)
C13B N1B C12B O1B -9(6)
Au2B N1B C12B O1B -170(3)
C13B N1B C12B C2B -164(4)
Au2B N1B C12B C2B 36(6)
C14B O1B C12B N1B 18(5)
C14B O1B C12B C2B 176(4)
C1B C2B C12B N1B -13(7)
C3B C2B C12B N1B -162(4)
Fe1B C2B C12B N1B -84(5)
C1B C2B C12B O1B -169(3)
C3B C2B C12B O1B 41(4)
Fe1B C2B C12B O1B 120(3)
C12B N1B C13B C14B -4(5)
Au2B N1B C13B C14B 156(3)
C12B N1B C13B C17B 107(5)
Au2B N1B C13B C17B -93(4)
N1B C13B C14B O1B 14(5)
C17B C13B C14B O1B -100(5)
N1B C13B C14B C15B 135(4)
C17B C13B C14B C15B 21(6)
C12B O1B C14B C13B -18(5)
C12B O1B C14B C15B -135(4)
C13B C14B C15B C16B -22(6)
O1B C14B C15B C16B 94(5)
C14B C15B C16B C21B -166(6)
C14B C15B C16B C17B 15(6)
C21B C16B C17B C18B 6(9)
C15B C16B C17B C18B -175(5)
C21B C16B C17B C13B 178(5)
C15B C16B C17B C13B -3(7)
N1B C13B C17B C16B -124(5)
C14B C13B C17B C16B -12(6)
N1B C13B C17B C18B 47(7)
C14B C13B C17B C18B 160(6)
C16B C17B C18B C19B -13(9)
C13B C17B C18B C19B 177(5)
C17B C18B C19B C20B 8(8)
C18B C19B C20B C21B 1(8)
C17B C16B C21B C20B 5(9)
C15B C16B C21B C20B -174(6)
C19B C20B C21B C16B -9(9)
N1B Au2B C22B C23B 32(16)
Cl2B Au2B C22B C23B 133(4)
Au1B Au2B C22B C23B -51(4)
N1B Au2B C22B C26B -131(12)
Cl2B Au2B C22B C26B -30(4)
Au1B Au2B C22B C26B 146(4)
N1B Au2B C22B Fe2B 130(12)
Cl2B Au2B C22B Fe2B -129(3)
Au1B Au2B C22B Fe2B 47(3)
C30B Fe2B C22B C23B -158(5)
C29B Fe2B C22B C23B 46(10)
C28B Fe2B C22B C23B 77(4)
C31B Fe2B C22B C23B 162(3)
C25B Fe2B C22B C23B -81(3)
C24B Fe2B C22B C23B -39(3)
C26B Fe2B C22B C23B -119(4)
C27B Fe2B C22B C23B 119(3)
C30B Fe2B C22B C26B -39(6)
C29B Fe2B C22B C26B 165(8)
C28B Fe2B C22B C26B -164(3)
C31B Fe2B C22B C26B -79(3)
C25B Fe2B C22B C26B 39(3)
C24B Fe2B C22B C26B 80(3)
C23B Fe2B C22B C26B 119(4)
C27B Fe2B C22B C26B -121(3)
C30B Fe2B C22B Au2B 82(6)
C29B Fe2B C22B Au2B -75(10)
C28B Fe2B C22B Au2B -43(5)
C31B Fe2B C22B Au2B 42(4)
C25B Fe2B C22B Au2B 159(4)
C24B Fe2B C22B Au2B -159(4)
C23B Fe2B C22B Au2B -120(5)
C26B Fe2B C22B Au2B 121(5)
C27B Fe2B C22B Au2B -1(4)
C26B C22B C23B C33B -169(5)
Au2B C22B C23B C33B 26(8)
Fe2B C22B C23B C33B -109(5)
C26B C22B C23B C24B -3(5)
Au2B C22B C23B C24B -168(3)
Fe2B C22B C23B C24B 57(3)
C26B C22B C23B Fe2B -59(3)
Au2B C22B C23B Fe2B 135(4)
C30B Fe2B C23B C33B -90(8)
C29B Fe2B C23B C33B -43(5)
C28B Fe2B C23B C33B -1(5)
C31B Fe2B C23B C33B 76(8)
C25B Fe2B C23B C33B -154(5)
C24B Fe2B C23B C33B -116(5)
C22B Fe2B C23B C33B 124(5)
C26B Fe2B C23B C33B 164(5)
C27B Fe2B C23B C33B 44(5)
C30B Fe2B C23B C22B 147(7)
C29B Fe2B C23B C22B -166(3)
C28B Fe2B C23B C22B -125(3)
C31B Fe2B C23B C22B -47(7)
C25B Fe2B C23B C22B 83(3)
C24B Fe2B C23B C22B 120(4)
C26B Fe2B C23B C22B 40(3)
C27B Fe2B C23B C22B -80(3)
C30B Fe2B C23B C24B 26(8)
C29B Fe2B C23B C24B 73(4)
C28B Fe2B C23B C24B 114(3)
C31B Fe2B C23B C24B -168(6)
C25B Fe2B C23B C24B -38(3)
C22B Fe2B C23B C24B -120(4)
C26B Fe2B C23B C24B -81(3)
C27B Fe2B C23B C24B 160(3)
C33B C23B C24B C25B 170(5)
C22B C23B C24B C25B 3(6)
Fe2B C23B C24B C25B 61(3)
C33B C23B C24B C32B -10(8)
C22B C23B C24B C32B -177(5)
Fe2B C23B C24B C32B -119(6)
C33B C23B C24B Fe2B 109(5)
C22B C23B C24B Fe2B -58(3)
C30B Fe2B C24B C25B 73(4)
C29B Fe2B C24B C25B 116(3)
C28B Fe2B C24B C25B 157(3)
C31B Fe2B C24B C25B 54(7)
C23B Fe2B C24B C25B -116(4)
C22B Fe2B C24B C25B -79(3)
C26B Fe2B C24B C25B -33(3)
C27B Fe2B C24B C25B -171(6)
C30B Fe2B C24B C32B -43(5)
C29B Fe2B C24B C32B 0(4)
C28B Fe2B C24B C32B 40(5)
C31B Fe2B C24B C32B -63(7)
C25B Fe2B C24B C32B -117(5)
C23B Fe2B C24B C32B 128(5)
C22B Fe2B C24B C32B 164(4)
C26B Fe2B C24B C32B -149(4)
C27B Fe2B C24B C32B 72(8)
C30B Fe2B C24B C23B -171(3)
C29B Fe2B C24B C23B -128(3)
C28B Fe2B C24B C23B -88(3)
C31B Fe2B C24B C23B 170(5)
C25B Fe2B C24B C23B 116(4)
C22B Fe2B C24B C23B 36(3)
C26B Fe2B C24B C23B 83(3)
C27B Fe2B C24B C23B -56(8)
C32B C24B C25B C26B 178(4)
C23B C24B C25B C26B -3(6)
Fe2B C24B C25B C26B 58(4)
C32B C24B C25B Fe2B 120(5)
C23B C24B C25B Fe2B -60(3)
C30B Fe2B C25B C24B -121(3)
C29B Fe2B C25B C24B -80(4)
C28B Fe2B C25B C24B -50(6)
C31B Fe2B C25B C24B -156(3)
C23B Fe2B C25B C24B 42(3)
C22B Fe2B C25B C24B 86(3)
C26B Fe2B C25B C24B 128(4)
C27B Fe2B C25B C24B 171(6)
C30B Fe2B C25B C26B 111(3)
C29B Fe2B C25B C26B 152(3)
C28B Fe2B C25B C26B -179(4)
C31B Fe2B C25B C26B 75(4)
C24B Fe2B C25B C26B -128(4)
C23B Fe2B C25B C26B -86(3)
C22B Fe2B C25B C26B -42(3)
C27B Fe2B C25B C26B 43(8)
C24B C25B C26B C22B 1(6)
Fe2B C25B C26B C22B 57(3)
C24B C25B C26B Fe2B -57(4)
C23B C22B C26B C25B 1(5)
Au2B C22B C26B C25B 167(4)
Fe2B C22B C26B C25B -58(3)
C23B C22B C26B Fe2B 59(3)
Au2B C22B C26B Fe2B -135(4)
C30B Fe2B C26B C25B -83(3)
C29B Fe2B C26B C25B -57(5)
C28B Fe2B C26B C25B 178(8)
C31B Fe2B C26B C25B -123(3)
C24B Fe2B C26B C25B 32(3)
C23B Fe2B C26B C25B 78(3)
C22B Fe2B C26B C25B 115(4)
C27B Fe2B C26B C25B -164(3)
C30B Fe2B C26B C22B 162(3)
C29B Fe2B C26B C22B -172(4)
C28B Fe2B C26B C22B 62(9)
C31B Fe2B C26B C22B 122(3)
C25B Fe2B C26B C22B -115(4)
C24B Fe2B C26B C22B -84(3)
C23B Fe2B C26B C22B -37(3)
C27B Fe2B C26B C22B 80(3)
C30B Fe2B C27B C31B -30(4)
C29B Fe2B C27B C31B -74(4)
C28B Fe2B C27B C31B -111(5)
C25B Fe2B C27B C31B 43(8)
C24B Fe2B C27B C31B -154(6)
C23B Fe2B C27B C31B 164(4)
C22B Fe2B C27B C31B 121(4)
C26B Fe2B C27B C31B 75(4)
C30B Fe2B C27B C28B 81(4)
C29B Fe2B C27B C28B 37(3)
C31B Fe2B C27B C28B 111(5)
C25B Fe2B C27B C28B 155(6)
C24B Fe2B C27B C28B -42(8)
C23B Fe2B C27B C28B -85(4)
C22B Fe2B C27B C28B -127(3)
C26B Fe2B C27B C28B -173(3)
C31B C27B C28B C29B -4(6)
Fe2B C27B C28B C29B -61(4)
C31B C27B C28B Fe2B 57(4)
C30B Fe2B C28B C29B 36(4)
C31B Fe2B C28B C29B 77(4)
C25B Fe2B C28B C29B -43(6)
C24B Fe2B C28B C29B -77(4)
C23B Fe2B C28B C29B -125(4)
C22B Fe2B C28B C29B -168(3)
C26B Fe2B C28B C29B 141(8)
C27B Fe2B C28B C29B 119(5)
C30B Fe2B C28B C27B -83(3)
C29B Fe2B C28B C27B -119(5)
C31B Fe2B C28B C27B -42(3)
C25B Fe2B C28B C27B -161(4)
C24B Fe2B C28B C27B 164(3)
C23B Fe2B C28B C27B 116(3)
C22B Fe2B C28B C27B 74(4)
C26B Fe2B C28B C27B 22(10)
C27B C28B C29B C30B 11(7)
Fe2B C28B C29B C30B -53(4)
C27B C28B C29B Fe2B 64(4)
C30B Fe2B C29B C28B -124(5)
C31B Fe2B C29B C28B -84(4)
C25B Fe2B C29B C28B 160(3)
C24B Fe2B C29B C28B 120(3)
C23B Fe2B C29B C28B 76(4)
C22B Fe2B C29B C28B 40(10)
C26B Fe2B C29B C28B -162(4)
C27B Fe2B C29B C28B -39(3)
C28B Fe2B C29B C30B 124(5)
C31B Fe2B C29B C30B 40(3)
C25B Fe2B C29B C30B -76(4)
C24B Fe2B C29B C30B -116(4)
C23B Fe2B C29B C30B -160(3)
C22B Fe2B C29B C30B 164(8)
C26B Fe2B C29B C30B -38(6)
C27B Fe2B C29B C30B 85(4)
C28B C29B C30B C31B -13(7)
Fe2B C29B C30B C31B -69(4)
C28B C29B C30B Fe2B 56(5)
C29B Fe2B C30B C31B 111(5)
C28B Fe2B C30B C31B 77(4)
C25B Fe2B C30B C31B -129(4)
C24B Fe2B C30B C31B -167(4)
C23B Fe2B C30B C31B 172(6)
C22B Fe2B C30B C31B -60(7)
C26B Fe2B C30B C31B -88(4)
C27B Fe2B C30B C31B 32(4)
C28B Fe2B C30B C29B -34(3)
C31B Fe2B C30B C29B -111(5)
C25B Fe2B C30B C29B 120(4)
C24B Fe2B C30B C29B 81(4)
C23B Fe2B C30B C29B 61(9)
C22B Fe2B C30B C29B -171(4)
C26B Fe2B C30B C29B 161(3)
C27B Fe2B C30B C29B -79(4)
C29B C30B C31B C27B 10(8)
Fe2B C30B C31B C27B -57(5)
C29B C30B C31B Fe2B 67(4)
C28B C27B C31B C30B -4(7)
Fe2B C27B C31B C30B 53(5)
C28B C27B C31B Fe2B -57(4)
C29B Fe2B C31B C30B -43(4)
C28B Fe2B C31B C30B -87(4)
C25B Fe2B C31B C30B 66(5)
C24B Fe2B C31B C30B 28(8)
C23B Fe2B C31B C30B -173(6)
C22B Fe2B C31B C30B 152(4)
C26B Fe2B C31B C30B 106(4)
C27B Fe2B C31B C30B -130(6)
C30B Fe2B C31B C27B 130(6)
C29B Fe2B C31B C27B 87(4)
C28B Fe2B C31B C27B 43(4)
C25B Fe2B C31B C27B -164(3)
C24B Fe2B C31B C27B 158(5)
C23B Fe2B C31B C27B -43(8)
C22B Fe2B C31B C27B -78(4)
C26B Fe2B C31B C27B -124(3)
C34B N2B C33B C23B -173(5)
Au1B N2B C33B C23B 18(7)
C34B N2B C33B O2B -6(5)
Au1B N2B C33B O2B -175(3)
C22B C23B C33B N2B 3(9)
C24B C23B C33B N2B -161(5)
Fe2B C23B C33B N2B -82(6)
C22B C23B C33B O2B -164(5)
C24B C23B C33B O2B 32(7)
Fe2B C23B C33B O2B 111(4)
C35B O2B C33B N2B 8(6)
C35B O2B C33B C23B 177(5)
C33B N2B C34B C38B 127(5)
Au1B N2B C34B C38B -64(6)
C33B N2B C34B C35B 2(5)
Au1B N2B C34B C35B 170(3)
C33B O2B C35B C34B -6(5)
C33B O2B C35B C36B -111(4)
N2B C34B C35B O2B 3(5)
C38B C34B C35B O2B -124(4)
N2B C34B C35B C36B 120(4)
C38B C34B C35B C36B -7(5)
O2B C35B C36B C37B 112(5)
C34B C35B C36B C37B 5(5)
C35B C36B C37B C38B -2(7)
C35B C36B C37B C42B 168(5)
N2B C34B C38B C39B 69(9)
C35B C34B C38B C39B -170(7)
N2B C34B C38B C37B -115(5)
C35B C34B C38B C37B 6(5)
C36B C37B C38B C39B 175(5)
C42B C37B C38B C39B 3(7)
C36B C37B C38B C34B -3(7)
C42B C37B C38B C34B -174(4)
C34B C38B C39B C40B 168(6)
C37B C38B C39B C40B -8(8)
C38B C39B C40B C41B 2(9)
C39B C40B C41B C42B 10(9)
C40B C41B C42B C37B -13(9)
C36B C37B C42B C41B -164(6)
C38B C37B C42B C41B 6(8)
